data_4341341
loop_
_publ_author_name
'Hinz, Alexander'
'Schulz, Axel'
'Seidel, Wolfram W.'
'Villinger, Alexander'

_publ_section_title
;
 A new class of azadipnictiridines generated by an unusual rearrangement
 reaction.
;
_journal_issue 21
_journal_name_full 'Inorganic chemistry'
_journal_page_first 11682
_journal_page_last 11690
_journal_paper_doi 10.1021/ic501905v
_journal_volume 53
_journal_year 2014
_chemical_formula_moiety 'C64 H64 As2 N2 S2, 0.5(C6 H6)'
_chemical_formula_sum 'C67 H67 As2 N2 S2'
_chemical_formula_weight 1114.19
_chemical_name_systematic
;
 ?
;
_space_group_IT_number 2
_symmetry_cell_setting triclinic
_symmetry_Int_Tables_number 2
_symmetry_space_group_name_Hall '-P 1'
_symmetry_space_group_name_H-M 'P -1'
_atom_sites_solution_hydrogens geom
_atom_sites_solution_primary direct
_atom_sites_solution_secondary difmap
_audit_creation_method SHELXL-97
_cell_angle_alpha 105.849(14)
_cell_angle_beta 90.998(13)
_cell_angle_gamma 94.283(13)
_cell_formula_units_Z 4
_cell_length_a 11.954(3)
_cell_length_b 21.216(6)
_cell_length_c 23.527(6)
_cell_measurement_reflns_used 9803
_cell_measurement_temperature 173(2)
_cell_measurement_theta_max 55.536
_cell_measurement_theta_min 4.395
_cell_volume 5720(3)
_computing_cell_refinement 'Bruker Apex V7.51A'
_computing_data_collection 'Bruker Apex V7.51A'
_computing_data_reduction 'Bruker SAINT'
_computing_molecular_graphics 'ORTEP-3v2.01 (Farrugia, 1997)'
_computing_publication_material SHELXL-97
_computing_structure_refinement 'SHELXL-97 (Sheldrick, 1997)'
_computing_structure_solution 'SHELXS-97 (Sheldrick, 1997)'
_diffrn_ambient_temperature 173(2)
_diffrn_measured_fraction_theta_full 0.998
_diffrn_measured_fraction_theta_max 0.998
_diffrn_measurement_device_type 'Bruker Apex Kappa II-CCD-diffractometer'
_diffrn_measurement_method 'phi and omega scans'
_diffrn_radiation_monochromator graphite
_diffrn_radiation_source 'sealed tube'
_diffrn_radiation_type MoK\a
_diffrn_radiation_wavelength 0.71073
_diffrn_reflns_av_R_equivalents 0.0955
_diffrn_reflns_av_sigmaI/netI 0.0883
_diffrn_reflns_limit_h_max 16
_diffrn_reflns_limit_h_min -15
_diffrn_reflns_limit_k_max 28
_diffrn_reflns_limit_k_min -28
_diffrn_reflns_limit_l_max 32
_diffrn_reflns_limit_l_min -32
_diffrn_reflns_number 156846
_diffrn_reflns_theta_full 29.00
_diffrn_reflns_theta_max 29.00
_diffrn_reflns_theta_min 1.71
_exptl_absorpt_coefficient_mu 1.284
_exptl_absorpt_correction_T_max 0.9270
_exptl_absorpt_correction_T_min 0.4756
_exptl_absorpt_correction_type multi-scan
_exptl_absorpt_process_details '(SADABS; Sheldrick, 2004)'
_exptl_crystal_colour yellow
_exptl_crystal_density_diffrn 1.294
_exptl_crystal_density_method 'not measured'
_exptl_crystal_description rod
_exptl_crystal_F_000 2324
_exptl_crystal_size_max 0.68
_exptl_crystal_size_mid 0.13
_exptl_crystal_size_min 0.06
_refine_diff_density_max 2.311
_refine_diff_density_min -0.762
_refine_diff_density_rms 0.093
_refine_ls_extinction_method none
_refine_ls_goodness_of_fit_ref 1.019
_refine_ls_hydrogen_treatment constr
_refine_ls_matrix_type full
_refine_ls_number_parameters 1432
_refine_ls_number_reflns 30332
_refine_ls_number_restraints 129
_refine_ls_restrained_S_all 1.018
_refine_ls_R_factor_all 0.1044
_refine_ls_R_factor_gt 0.0556
_refine_ls_shift/su_max 0.002
_refine_ls_shift/su_mean 0.000
_refine_ls_structure_factor_coef Fsqd
_refine_ls_weighting_details 'calc w=1/[\s^2^(Fo^2^)+(0.0653P)^2^+4.7154P] where P=(Fo^2^+2Fc^2^)/3'
_refine_ls_weighting_scheme calc
_refine_ls_wR_factor_gt 0.1315
_refine_ls_wR_factor_ref 0.1547
_reflns_number_gt 19219
_reflns_number_total 30332
_reflns_threshold_expression >2\s(I)
_cod_data_source_file ic501905v_si_002.cif
_cod_data_source_block ah039a_2
_cod_depositor_comments 'Adding full bibliography for 4341335--4341344.cif.'
_cod_database_code 4341341

loop_
_symmetry_equiv_pos_as_xyz
'x, y, z'
'-x, -y, -z'

loop_
_atom_site_label
_atom_site_type_symbol
_atom_site_fract_x
_atom_site_fract_y
_atom_site_fract_z
_atom_site_U_iso_or_equiv
_atom_site_adp_type
_atom_site_occupancy
_atom_site_symmetry_multiplicity
_atom_site_calc_flag
_atom_site_refinement_flags
_atom_site_disorder_assembly
_atom_site_disorder_group
As1 As 0.54676(3) 0.298002(16) 0.704292(14) 0.02144(8) Uani 1 1 d . . .
As2 As 0.67539(3) 0.353087(19) 0.807248(15) 0.02729(9) Uani 1 1 d . A .
S1 S 0.53124(9) 0.14646(5) 0.72261(5) 0.0417(2) Uani 1 1 d D . .
S2 S 0.66573(8) 0.21901(6) 0.85405(5) 0.0449(3) Uani 1 1 d . A .
N1 N 0.6956(2) 0.33383(14) 0.72536(11) 0.0238(6) Uani 1 1 d . . .
N2 N 0.5289(2) 0.36305(13) 0.77624(12) 0.0232(6) Uani 1 1 d . . .
C1 C 0.7916(2) 0.33116(15) 0.69215(14) 0.0217(7) Uani 1 1 d . . .
C2 C 0.8985(2) 0.32556(16) 0.71624(14) 0.0234(7) Uani 1 1 d . . .
C3 C 0.9922(3) 0.3253(2) 0.68232(16) 0.0336(8) Uani 1 1 d . . .
H3 H 1.0637 0.3219 0.6991 0.040 Uiso 1 1 calc R . .
C4 C 0.9849(3) 0.3298(2) 0.62496(17) 0.0408(10) Uani 1 1 d . . .
H4 H 1.0500 0.3292 0.6023 0.049 Uiso 1 1 calc R . .
C5 C 0.8798(3) 0.3353(2) 0.60118(16) 0.0334(8) Uani 1 1 d . . .
H5 H 0.8734 0.3383 0.5617 0.040 Uiso 1 1 calc R . .
C6 C 0.7839(3) 0.33654(16) 0.63398(15) 0.0246(7) Uani 1 1 d . . .
C7 C 0.9141(2) 0.31957(17) 0.77772(14) 0.0233(7) Uani 1 1 d . . .
C8 C 0.9099(3) 0.25673(18) 0.78686(15) 0.0298(8) Uani 1 1 d . . .
C9 C 0.9252(3) 0.25168(19) 0.84408(17) 0.0344(8) Uani 1 1 d . . .
H9 H 0.9251 0.2093 0.8504 0.041 Uiso 1 1 calc R . .
C10 C 0.9406(3) 0.3067(2) 0.89226(16) 0.0358(9) Uani 1 1 d . . .
C11 C 0.9474(3) 0.36802(19) 0.88224(15) 0.0315(8) Uani 1 1 d . . .
H11 H 0.9594 0.4060 0.9149 0.038 Uiso 1 1 calc R . .
C12 C 0.9371(3) 0.37569(17) 0.82550(15) 0.0268(7) Uani 1 1 d . . .
C13 C 0.8869(4) 0.19591(19) 0.73592(18) 0.0451(10) Uani 1 1 d . . .
H13A H 0.8353 0.2050 0.7068 0.068 Uiso 1 1 calc R . .
H13B H 0.8530 0.1601 0.7505 0.068 Uiso 1 1 calc R . .
H13C H 0.9576 0.1831 0.7173 0.068 Uiso 1 1 calc R . .
C14 C 0.9434(4) 0.2986(2) 0.95408(18) 0.0522(12) Uani 1 1 d . . .
H14A H 0.8840 0.2654 0.9571 0.078 Uiso 1 1 calc R . .
H14B H 0.9314 0.3406 0.9826 0.078 Uiso 1 1 calc R . .
H14C H 1.0165 0.2846 0.9627 0.078 Uiso 1 1 calc R . .
C15 C 0.9480(3) 0.44286(19) 0.81607(18) 0.0410(9) Uani 1 1 d . . .
H15A H 0.9994 0.4432 0.7841 0.061 Uiso 1 1 calc R . .
H15B H 0.9776 0.4750 0.8526 0.061 Uiso 1 1 calc R . .
H15C H 0.8741 0.4543 0.8054 0.061 Uiso 1 1 calc R . .
C16 C 0.6761(3) 0.34613(17) 0.60502(14) 0.0239(7) Uani 1 1 d . . .
C17 C 0.6312(3) 0.40733(18) 0.62172(15) 0.0303(8) Uani 1 1 d . . .
C18 C 0.5385(3) 0.4165(2) 0.58905(18) 0.0409(10) Uani 1 1 d . . .
H18 H 0.5079 0.4580 0.5997 0.049 Uiso 1 1 calc R . .
C19 C 0.4895(3) 0.3677(2) 0.54182(18) 0.0451(11) Uani 1 1 d . . .
C20 C 0.5315(3) 0.3073(2) 0.52842(16) 0.0393(9) Uani 1 1 d . . .
H20 H 0.4960 0.2727 0.4974 0.047 Uiso 1 1 calc R . .
C21 C 0.6244(3) 0.29500(18) 0.55881(14) 0.0281(7) Uani 1 1 d . . .
C22 C 0.6818(4) 0.46168(19) 0.67312(18) 0.0442(10) Uani 1 1 d . . .
H22A H 0.7632 0.4672 0.6691 0.066 Uiso 1 1 calc R . .
H22B H 0.6663 0.4505 0.7101 0.066 Uiso 1 1 calc R . .
H22C H 0.6490 0.5028 0.6736 0.066 Uiso 1 1 calc R . .
C23 C 0.3912(4) 0.3808(3) 0.5059(2) 0.0710(16) Uani 1 1 d . . .
H23A H 0.4197 0.3995 0.4746 0.107 Uiso 1 1 calc R . .
H23B H 0.3449 0.4119 0.5318 0.107 Uiso 1 1 calc R . .
H23C H 0.3457 0.3395 0.4880 0.107 Uiso 1 1 calc R . .
C24 C 0.6675(4) 0.2282(2) 0.54197(17) 0.0425(10) Uani 1 1 d . . .
H24A H 0.6051 0.1949 0.5262 0.064 Uiso 1 1 calc R . .
H24B H 0.7020 0.2196 0.5769 0.064 Uiso 1 1 calc R . .
H24C H 0.7236 0.2262 0.5118 0.064 Uiso 1 1 calc R . .
C25 C 0.4335(3) 0.37294(16) 0.81112(14) 0.0230(7) Uani 1 1 d . . .
C26 C 0.3250(3) 0.34471(16) 0.78958(15) 0.0247(7) Uani 1 1 d . . .
C27 C 0.2338(3) 0.35940(19) 0.82586(16) 0.0331(8) Uani 1 1 d . . .
H27 H 0.1609 0.3403 0.8112 0.040 Uiso 1 1 calc R . .
C28 C 0.2467(3) 0.4010(2) 0.88255(17) 0.0403(9) Uani 1 1 d . . .
H28 H 0.1837 0.4100 0.9067 0.048 Uiso 1 1 calc R . .
C29 C 0.3522(3) 0.42915(19) 0.90345(17) 0.0370(9) Uani 1 1 d . . .
H29 H 0.3613 0.4580 0.9423 0.044 Uiso 1 1 calc R . .
C30 C 0.4457(3) 0.41636(16) 0.86898(15) 0.0263(7) Uani 1 1 d . . .
C31 C 0.3005(2) 0.30286(16) 0.72789(15) 0.0252(7) Uani 1 1 d . . .
C32 C 0.2703(3) 0.23520(18) 0.71606(17) 0.0330(8) Uani 1 1 d . . .
C33 C 0.2478(3) 0.1984(2) 0.65777(19) 0.0435(10) Uani 1 1 d . . .
H33 H 0.2274 0.1526 0.6497 0.052 Uiso 1 1 calc R . .
C34 C 0.2543(3) 0.2265(2) 0.61111(18) 0.0428(10) Uani 1 1 d . . .
C35 C 0.2781(3) 0.2930(2) 0.62336(17) 0.0370(9) Uani 1 1 d . . .
H35 H 0.2797 0.3128 0.5917 0.044 Uiso 1 1 calc R . .
C36 C 0.3001(3) 0.33257(18) 0.68066(16) 0.0290(8) Uani 1 1 d . . .
C37 C 0.2589(3) 0.2031(2) 0.7656(2) 0.0448(10) Uani 1 1 d . . .
H37A H 0.1862 0.2114 0.7836 0.067 Uiso 1 1 calc R . .
H37B H 0.3194 0.2214 0.7955 0.067 Uiso 1 1 calc R . .
H37C H 0.2636 0.1556 0.7500 0.067 Uiso 1 1 calc R . .
C38 C 0.2389(5) 0.1841(3) 0.5468(2) 0.0735(16) Uani 1 1 d . . .
H38A H 0.1990 0.2077 0.5234 0.110 Uiso 1 1 calc R . .
H38B H 0.1954 0.1427 0.5455 0.110 Uiso 1 1 calc R . .
H38C H 0.3127 0.1747 0.5305 0.110 Uiso 1 1 calc R . .
C39 C 0.3220(3) 0.40508(19) 0.69214(19) 0.0400(9) Uani 1 1 d . . .
H39A H 0.4006 0.4182 0.7055 0.060 Uiso 1 1 calc R . .
H39B H 0.2727 0.4273 0.7228 0.060 Uiso 1 1 calc R . .
H39C H 0.3072 0.4174 0.6557 0.060 Uiso 1 1 calc R . .
C40 C 0.5554(3) 0.45341(17) 0.89330(15) 0.0277(7) Uani 1 1 d . . .
C41 C 0.5957(3) 0.50650(17) 0.87244(16) 0.0332(8) Uani 1 1 d . . .
C42 C 0.6989(3) 0.5399(2) 0.89447(18) 0.0439(10) Uani 1 1 d . . .
H42 H 0.7261 0.5759 0.8805 0.053 Uiso 1 1 calc R . .
C43 C 0.7629(3) 0.5219(2) 0.93628(17) 0.0441(11) Uani 1 1 d . . .
C44 C 0.7213(3) 0.4708(2) 0.95734(16) 0.0406(10) Uani 1 1 d . . .
H44 H 0.7643 0.4587 0.9865 0.049 Uiso 1 1 calc R . .
C45 C 0.6180(3) 0.43614(19) 0.93716(15) 0.0340(8) Uani 1 1 d . . .
C46 C 0.5306(3) 0.5278(2) 0.82710(19) 0.0442(10) Uani 1 1 d . . .
H46A H 0.5335 0.4953 0.7886 0.066 Uiso 1 1 calc R . .
H46B H 0.5633 0.5706 0.8246 0.066 Uiso 1 1 calc R . .
H46C H 0.4523 0.5313 0.8384 0.066 Uiso 1 1 calc R . .
C47 C 0.8752(4) 0.5603(3) 0.9594(2) 0.0641(15) Uani 1 1 d . . .
H47A H 0.9099 0.5763 0.9280 0.096 Uiso 1 1 calc R . .
H47B H 0.9250 0.5315 0.9719 0.096 Uiso 1 1 calc R . .
H47C H 0.8629 0.5978 0.9932 0.096 Uiso 1 1 calc R . .
C48 C 0.5766(4) 0.3816(2) 0.96270(19) 0.0495(11) Uani 1 1 d . . .
H48A H 0.5274 0.3492 0.9334 0.074 Uiso 1 1 calc R . .
H48B H 0.5345 0.3996 0.9981 0.074 Uiso 1 1 calc R . .
H48C H 0.6407 0.3604 0.9734 0.074 Uiso 1 1 calc R . .
C49 C 0.5717(3) 0.22971(17) 0.74876(16) 0.0302(8) Uani 1 1 d . A .
C50 C 0.6270(3) 0.25869(19) 0.80089(17) 0.0342(8) Uani 1 1 d . . .
C51 C 0.5160(17) 0.1341(4) 0.6432(2) 0.042(2) Uani 0.85(2) 1 d PD A 1
H51A H 0.4474 0.1534 0.6339 0.050 Uiso 0.85(2) 1 calc PR A 1
H51B H 0.5812 0.1566 0.6294 0.050 Uiso 0.85(2) 1 calc PR A 1
C52 C 0.5082(7) 0.0617(3) 0.6115(3) 0.0402(14) Uani 0.85(2) 1 d PD A 1
C53 C 0.5924(8) 0.0363(3) 0.5752(3) 0.0507(16) Uani 0.85(2) 1 d PD A 1
H53 H 0.6514 0.0651 0.5675 0.061 Uiso 0.85(2) 1 calc PR A 1
C54 C 0.5920(11) -0.0310(3) 0.5494(3) 0.073(3) Uani 0.85(2) 1 d PD A 1
H54 H 0.6496 -0.0481 0.5238 0.087 Uiso 0.85(2) 1 calc PR A 1
C55 C 0.5081(10) -0.0725(3) 0.5613(4) 0.080(3) Uani 0.85(2) 1 d PD A 1
H55 H 0.5075 -0.1187 0.5445 0.096 Uiso 0.85(2) 1 calc PR A 1
C56 C 0.4258(8) -0.0472(3) 0.5974(5) 0.078(3) Uani 0.85(2) 1 d PD A 1
H56 H 0.3680 -0.0763 0.6056 0.094 Uiso 0.85(2) 1 calc PR A 1
C57 C 0.4229(6) 0.0192(3) 0.6225(5) 0.060(2) Uani 0.85(2) 1 d PD A 1
H57 H 0.3635 0.0356 0.6471 0.072 Uiso 0.85(2) 1 calc PR A 1
C251 C 0.504(11) 0.1366(19) 0.6442(9) 0.042(2) Uani 0.15(2) 1 d PD A 2
H25A H 0.4335 0.1545 0.6363 0.050 Uiso 0.15(2) 1 calc PR A 2
H25B H 0.5674 0.1562 0.6261 0.050 Uiso 0.15(2) 1 calc PR A 2
C252 C 0.496(3) 0.0624(13) 0.6250(18) 0.0402(14) Uani 0.15(2) 1 d PGD A 2
C253 C 0.553(4) 0.0309(19) 0.5756(16) 0.0507(16) Uani 0.15(2) 1 d PGD A 2
H253 H 0.6084 0.0551 0.5597 0.061 Uiso 0.15(2) 1 calc PR A 2
C254 C 0.529(5) -0.0360(18) 0.5493(14) 0.073(3) Uani 0.15(2) 1 d PGD A 2
H254 H 0.5678 -0.0575 0.5155 0.087 Uiso 0.15(2) 1 calc PR A 2
C255 C 0.448(5) -0.0713(13) 0.5725(18) 0.080(3) Uani 0.15(2) 1 d PGD A 2
H255 H 0.4315 -0.1171 0.5546 0.096 Uiso 0.15(2) 1 calc PR A 2
C256 C 0.391(4) -0.0398(17) 0.622(2) 0.078(3) Uani 0.15(2) 1 d PGD A 2
H256 H 0.3359 -0.0640 0.6379 0.094 Uiso 0.15(2) 1 calc PR A 2
C257 C 0.415(3) 0.0270(17) 0.648(2) 0.060(2) Uani 0.15(2) 1 d PGD A 2
H257 H 0.3765 0.0486 0.6820 0.072 Uiso 0.15(2) 1 calc PR A 2
C58 C 0.5316(3) 0.1887(3) 0.8767(2) 0.0517(12) Uani 1 1 d . . .
H58A H 0.4914 0.2257 0.9001 0.062 Uiso 1 1 calc R A .
H58B H 0.4837 0.1645 0.8417 0.062 Uiso 1 1 calc R . .
C59 C 0.5586(2) 0.14351(14) 0.91367(11) 0.0431(10) Uani 1 1 d G A .
C60 C 0.6035(3) 0.16833(12) 0.97105(12) 0.0569(12) Uani 1 1 d G . .
H60 H 0.6182 0.2144 0.9875 0.068 Uiso 1 1 calc R A .
C61 C 0.6269(3) 0.12568(18) 1.00444(10) 0.0633(14) Uani 1 1 d G A .
H61 H 0.6576 0.1426 1.0437 0.076 Uiso 1 1 calc R . .
C62 C 0.6054(3) 0.05822(16) 0.98044(15) 0.0703(16) Uani 1 1 d G . .
H62 H 0.6214 0.0291 1.0033 0.084 Uiso 1 1 calc R A .
C63 C 0.5605(3) 0.03340(12) 0.92306(16) 0.0721(16) Uani 1 1 d G A .
H26A H 0.5458 -0.0127 0.9067 0.087 Uiso 1 1 calc R . .
C64 C 0.5371(2) 0.07604(15) 0.88968(11) 0.0556(12) Uani 1 1 d G . .
H26C H 0.5064 0.0591 0.8505 0.067 Uiso 1 1 calc R A .
N3 N -0.1327(2) 0.16157(13) 0.23727(13) 0.0261(6) Uani 1 1 d . . .
As3A As 0.01430(11) 0.14388(6) 0.25953(5) 0.02317(19) Uani 0.833(4) 1 d PD B 1
As4A As -0.09757(8) 0.25456(5) 0.26706(5) 0.02346(18) Uani 0.833(4) 1 d PD B 1
N4A N 0.0432(3) 0.22415(16) 0.23985(16) 0.0206(9) Uani 0.833(4) 1 d PD B 1
C89A C 0.1432(3) 0.26367(19) 0.24346(18) 0.0225(10) Uani 0.833(4) 1 d PD B 1
C90A C 0.1409(3) 0.3246(2) 0.2298(2) 0.0273(11) Uani 0.833(4) 1 d PD B 1
C91A C 0.2386(4) 0.3661(2) 0.2361(2) 0.0384(14) Uani 0.833(4) 1 d PD B 1
H91A H 0.2355 0.4078 0.2287 0.046 Uiso 0.833(4) 1 calc PR B 1
C92A C 0.3404(4) 0.3481(2) 0.2530(3) 0.0427(14) Uani 0.833(4) 1 d PD B 1
H92A H 0.4062 0.3774 0.2583 0.051 Uiso 0.833(4) 1 calc PR B 1
C93A C 0.3443(3) 0.2865(2) 0.2621(2) 0.0339(12) Uani 0.833(4) 1 d PD B 1
H93A H 0.4144 0.2728 0.2716 0.041 Uiso 0.833(4) 1 calc PR B 1
C94A C 0.2479(3) 0.2441(2) 0.25746(19) 0.0249(10) Uani 0.833(4) 1 d PD B 1
C95A C 0.0378(4) 0.3440(2) 0.20300(19) 0.0301(11) Uani 0.833(4) 1 d PD B 1
C96A C -0.0190(4) 0.3971(3) 0.2343(2) 0.0338(12) Uani 0.833(4) 1 d PD B 1
C97A C -0.1097(5) 0.4158(4) 0.2063(2) 0.0451(15) Uani 0.833(4) 1 d PD B 1
H97A H -0.1486 0.4519 0.2274 0.054 Uiso 0.833(4) 1 calc PR B 1
C98A C -0.1444(6) 0.3835(4) 0.1488(3) 0.0507(17) Uani 0.833(4) 1 d PD B 1
C99A C -0.0889(5) 0.3307(3) 0.1190(3) 0.0449(15) Uani 0.833(4) 1 d PD B 1
H99A H -0.1138 0.3072 0.0798 0.054 Uiso 0.833(4) 1 calc PR B 1
C100 C 0.0032(5) 0.3107(3) 0.1447(2) 0.0384(12) Uani 0.833(4) 1 d PD B 1
C101 C 0.0119(6) 0.4339(4) 0.2979(2) 0.0474(15) Uani 0.833(4) 1 d PD B 1
H10A H 0.0915 0.4305 0.3061 0.071 Uiso 0.833(4) 1 calc PR B 1
H10B H -0.0338 0.4149 0.3242 0.071 Uiso 0.833(4) 1 calc PR B 1
H10C H -0.0019 0.4803 0.3046 0.071 Uiso 0.833(4) 1 calc PR B 1
C102 C -0.2422(14) 0.4063(8) 0.1193(7) 0.078(3) Uani 0.833(4) 1 d PD B 1
H10D H -0.2611 0.4492 0.1437 0.116 Uiso 0.833(4) 1 calc PR B 1
H10E H -0.3075 0.3743 0.1149 0.116 Uiso 0.833(4) 1 calc PR B 1
H10F H -0.2209 0.4100 0.0802 0.116 Uiso 0.833(4) 1 calc PR B 1
C103 C 0.0610(6) 0.2529(4) 0.1081(3) 0.0542(18) Uani 0.833(4) 1 d PD B 1
H10G H 0.0292 0.2400 0.0676 0.081 Uiso 0.833(4) 1 calc PR B 1
H10H H 0.0498 0.2159 0.1254 0.081 Uiso 0.833(4) 1 calc PR B 1
H10I H 0.1415 0.2655 0.1078 0.081 Uiso 0.833(4) 1 calc PR B 1
C104 C 0.2594(4) 0.17744(19) 0.26577(17) 0.0230(9) Uani 0.833(4) 1 d PD B 1
C105 C 0.2567(5) 0.1226(2) 0.2165(2) 0.0288(10) Uani 0.833(4) 1 d PD B 1
C106 C 0.2639(7) 0.0606(2) 0.2249(2) 0.0339(11) Uani 0.833(4) 1 d PD B 1
H106 H 0.2650 0.0236 0.1914 0.041 Uiso 0.833(4) 1 calc PR B 1
C107 C 0.2696(8) 0.0516(2) 0.2806(3) 0.0363(13) Uani 0.833(4) 1 d PD B 1
C108 C 0.2783(9) 0.1062(3) 0.3293(2) 0.0366(13) Uani 0.833(4) 1 d PD B 1
H108 H 0.2852 0.1005 0.3678 0.044 Uiso 0.833(4) 1 calc PR B 1
C109 C 0.2772(6) 0.1695(2) 0.32264(19) 0.0294(10) Uani 0.833(4) 1 d PD B 1
C110 C 0.2454(5) 0.1285(3) 0.1539(2) 0.0418(13) Uani 0.833(4) 1 d PD B 1
H11A H 0.2672 0.0883 0.1260 0.063 Uiso 0.833(4) 1 calc PR B 1
H11B H 0.2943 0.1662 0.1501 0.063 Uiso 0.833(4) 1 calc PR B 1
H11C H 0.1673 0.1349 0.1451 0.063 Uiso 0.833(4) 1 calc PR B 1
C111 C 0.2753(12) -0.0173(4) 0.2889(5) 0.056(2) Uani 0.833(4) 1 d PD B 1
H11D H 0.2061 -0.0297 0.3063 0.084 Uiso 0.833(4) 1 calc PR B 1
H11E H 0.3398 -0.0173 0.3151 0.084 Uiso 0.833(4) 1 calc PR B 1
H11F H 0.2835 -0.0489 0.2504 0.084 Uiso 0.833(4) 1 calc PR B 1
C112 C 0.2950(9) 0.2275(3) 0.3760(2) 0.0438(14) Uani 0.833(4) 1 d PD B 1
H11G H 0.3699 0.2496 0.3756 0.066 Uiso 0.833(4) 1 calc PR B 1
H11H H 0.2890 0.2125 0.4118 0.066 Uiso 0.833(4) 1 calc PR B 1
H11I H 0.2380 0.2582 0.3755 0.066 Uiso 0.833(4) 1 calc PR B 1
C113 C -0.0069(7) 0.1922(3) 0.34546(17) 0.0270(9) Uani 0.833(4) 1 d PD B 1
C114 C -0.0564(6) 0.2476(3) 0.34903(18) 0.0255(8) Uani 0.833(4) 1 d PD B 1
S3A S 0.0290(5) 0.1551(2) 0.3992(3) 0.0350(6) Uani 0.833(4) 1 d PD B 1
C115 C -0.0858(6) 0.1708(4) 0.4507(3) 0.067(2) Uani 0.833(4) 1 d PD B 1
H11J H -0.0724 0.2155 0.4780 0.080 Uiso 0.833(4) 1 calc PR B 1
H11K H -0.1575 0.1686 0.4282 0.080 Uiso 0.833(4) 1 calc PR B 1
C116 C -0.0947(4) 0.1213(3) 0.4857(2) 0.0375(11) Uani 0.833(4) 1 d PD B 1
C117 C -0.0660(5) 0.1399(3) 0.5456(3) 0.0593(16) Uani 0.833(4) 1 d PD B 1
H117 H -0.0381 0.1839 0.5645 0.071 Uiso 0.833(4) 1 calc PR B 1
C118 C -0.0782(9) 0.0944(5) 0.5775(4) 0.093(4) Uani 0.833(4) 1 d PD B 1
H118 H -0.0586 0.1068 0.6186 0.112 Uiso 0.833(4) 1 calc PR B 1
C119 C -0.1180(10) 0.0325(5) 0.5502(5) 0.125(5) Uani 0.833(4) 1 d PD B 1
H119 H -0.1287 0.0018 0.5728 0.150 Uiso 0.833(4) 1 calc PR B 1
C120 C -0.1432(9) 0.0125(4) 0.4923(5) 0.122(4) Uani 0.833(4) 1 d PD B 1
H120 H -0.1670 -0.0322 0.4734 0.146 Uiso 0.833(4) 1 calc PR B 1
C121 C -0.1339(7) 0.0579(4) 0.4607(3) 0.077(2) Uani 0.833(4) 1 d PD B 1
H121 H -0.1557 0.0445 0.4199 0.093 Uiso 0.833(4) 1 calc PR B 1
S4A S -0.07988(15) 0.31331(10) 0.40955(8) 0.0346(4) Uani 0.833(4) 1 d PD B 1
C122 C 0.0466(4) 0.3240(2) 0.4576(2) 0.0383(11) Uani 0.833(4) 1 d PD B 1
H22D H 0.0267 0.3130 0.4946 0.046 Uiso 0.833(4) 1 calc PR B 1
H22E H 0.1014 0.2935 0.4375 0.046 Uiso 0.833(4) 1 calc PR B 1
C123 C 0.0994(3) 0.39381(12) 0.47223(16) 0.0314(12) Uani 0.833(4) 1 d PGD B 1
C124 C 0.1647(3) 0.4139(2) 0.43105(12) 0.0515(15) Uani 0.833(4) 1 d PGD B 1
H124 H 0.1750 0.3840 0.3936 0.062 Uiso 0.833(4) 1 calc PR B 1
C125 C 0.2150(3) 0.4777(2) 0.44463(19) 0.077(3) Uani 0.833(4) 1 d PGD B 1
H125 H 0.2596 0.4915 0.4165 0.092 Uiso 0.833(4) 1 calc PR B 1
C126 C 0.2000(4) 0.52144(15) 0.4994(2) 0.073(2) Uani 0.833(4) 1 d PGD B 1
H126 H 0.2343 0.5651 0.5087 0.088 Uiso 0.833(4) 1 calc PR B 1
C127 C 0.1347(4) 0.50134(17) 0.54056(16) 0.0609(18) Uani 0.833(4) 1 d PGD B 1
H127 H 0.1244 0.5312 0.5780 0.073 Uiso 0.833(4) 1 calc PR B 1
C128 C 0.0844(3) 0.43752(18) 0.52698(13) 0.0420(12) Uani 0.833(4) 1 d PGD B 1
H22F H 0.0398 0.4238 0.5551 0.050 Uiso 0.833(4) 1 calc PR B 1
As3B As 0.0136(7) 0.1350(3) 0.2471(3) 0.02317(19) Uani 0.167(4) 1 d PD B 2
As4B As -0.0972(5) 0.2461(3) 0.2516(2) 0.02346(18) Uani 0.167(4) 1 d PD B 2
N4B N 0.0415(9) 0.2129(6) 0.2237(9) 0.0206(9) Uani 0.167(4) 1 d PD B 2
C89B C 0.1436(9) 0.2506(7) 0.2242(8) 0.0225(10) Uani 0.167(4) 1 d PGD B 2
C90B C 0.1396(11) 0.3116(7) 0.2133(9) 0.0273(11) Uani 0.167(4) 1 d PGD B 2
C91B C 0.2380(14) 0.3517(7) 0.2155(11) 0.0384(14) Uani 0.167(4) 1 d PGD B 2
H91B H 0.2353 0.3934 0.2081 0.046 Uiso 0.167(4) 1 calc PR B 2
C92B C 0.3403(11) 0.3308(8) 0.2288(11) 0.0427(14) Uani 0.167(4) 1 d PGD B 2
H92B H 0.4075 0.3582 0.2303 0.051 Uiso 0.167(4) 1 calc PR B 2
C93B C 0.3443(9) 0.2699(8) 0.2397(10) 0.0339(12) Uani 0.167(4) 1 d PGD B 2
H93B H 0.4142 0.2556 0.2487 0.041 Uiso 0.167(4) 1 calc PR B 2
C94B C 0.2460(10) 0.2298(7) 0.2374(9) 0.0249(10) Uani 0.167(4) 1 d PGD B 2
C95B C 0.0370(16) 0.3319(9) 0.1859(9) 0.0301(11) Uani 0.167(4) 1 d PGD B 2
C96B C -0.010(2) 0.3893(11) 0.2149(10) 0.0338(12) Uani 0.167(4) 1 d PGD B 2
C97B C -0.104(3) 0.4082(16) 0.1897(13) 0.0451(15) Uani 0.167(4) 1 d PGD B 2
H97B H -0.1362 0.4474 0.2095 0.054 Uiso 0.167(4) 1 calc PR B 2
C98B C -0.150(3) 0.3697(19) 0.1356(15) 0.0507(17) Uani 0.167(4) 1 d PGD B 2
C99B C -0.102(3) 0.3123(16) 0.1066(13) 0.0449(15) Uani 0.167(4) 1 d PGD B 2
H99B H -0.1338 0.2860 0.0696 0.054 Uiso 0.167(4) 1 calc PR B 2
C10B C -0.009(2) 0.2934(11) 0.1317(11) 0.0384(12) Uani 0.167(4) 1 d PGD B 2
C11B C 0.023(4) 0.4270(19) 0.2782(12) 0.0474(15) Uani 0.167(4) 1 d PD B 2
H11L H -0.0231 0.4642 0.2910 0.071 Uiso 0.167(4) 1 calc PR B 2
H11M H 0.1024 0.4433 0.2806 0.071 Uiso 0.167(4) 1 calc PR B 2
H11N H 0.0116 0.3978 0.3038 0.071 Uiso 0.167(4) 1 calc PR B 2
C12B C -0.251(8) 0.391(4) 0.108(3) 0.078(3) Uani 0.167(4) 1 d PD B 2
H12A H -0.2704 0.3602 0.0690 0.116 Uiso 0.167(4) 1 calc PR B 2
H12B H -0.2339 0.4353 0.1033 0.116 Uiso 0.167(4) 1 calc PR B 2
H12C H -0.3153 0.3915 0.1334 0.116 Uiso 0.167(4) 1 calc PR B 2
C13B C 0.044(4) 0.234(2) 0.0942(16) 0.0542(18) Uani 0.167(4) 1 d PD B 2
H13D H 0.1091 0.2251 0.1158 0.081 Uiso 0.167(4) 1 calc PR B 2
H13E H 0.0673 0.2421 0.0571 0.081 Uiso 0.167(4) 1 calc PR B 2
H13F H -0.0115 0.1954 0.0855 0.081 Uiso 0.167(4) 1 calc PR B 2
C14B C 0.257(2) 0.1647(7) 0.2500(8) 0.0230(9) Uani 0.167(4) 1 d PGD B 2
C15B C 0.247(3) 0.1081(8) 0.2029(9) 0.0288(10) Uani 0.167(4) 1 d PGD B 2
C16B C 0.258(4) 0.0471(7) 0.2129(12) 0.0339(11) Uani 0.167(4) 1 d PGD B 2
H16B H 0.2514 0.0084 0.1807 0.041 Uiso 0.167(4) 1 calc PR B 2
C17B C 0.277(4) 0.0428(10) 0.2701(14) 0.0363(13) Uani 0.167(4) 1 d PGD B 2
C18B C 0.286(5) 0.0993(13) 0.3172(11) 0.0366(13) Uani 0.167(4) 1 d PGD B 2
H18B H 0.2993 0.0964 0.3563 0.044 Uiso 0.167(4) 1 calc PR B 2
C19B C 0.276(3) 0.1603(10) 0.3072(8) 0.0294(10) Uani 0.167(4) 1 d PGD B 2
C20B C 0.221(3) 0.1093(14) 0.1398(9) 0.0418(13) Uani 0.167(4) 1 d PD B 2
H20A H 0.2196 0.0646 0.1134 0.063 Uiso 0.167(4) 1 calc PR B 2
H20B H 0.2781 0.1378 0.1277 0.063 Uiso 0.167(4) 1 calc PR B 2
H20C H 0.1470 0.1261 0.1377 0.063 Uiso 0.167(4) 1 calc PR B 2
C21B C 0.256(8) -0.0244(15) 0.283(2) 0.056(2) Uani 0.167(4) 1 d PD B 2
H21A H 0.2502 -0.0592 0.2451 0.084 Uiso 0.167(4) 1 calc PR B 2
H21B H 0.1858 -0.0257 0.3033 0.084 Uiso 0.167(4) 1 calc PR B 2
H21C H 0.3183 -0.0313 0.3072 0.084 Uiso 0.167(4) 1 calc PR B 2
C22B C 0.298(5) 0.2201(15) 0.3589(11) 0.0438(14) Uani 0.167(4) 1 d PD B 2
H22G H 0.2892 0.2596 0.3460 0.066 Uiso 0.167(4) 1 calc PR B 2
H22H H 0.3748 0.2216 0.3748 0.066 Uiso 0.167(4) 1 calc PR B 2
H22I H 0.2447 0.2180 0.3896 0.066 Uiso 0.167(4) 1 calc PR B 2
C23B C -0.008(4) 0.1860(13) 0.3319(5) 0.0270(9) Uani 0.167(4) 1 d PD B 2
C24B C -0.052(3) 0.2429(13) 0.3342(5) 0.0255(8) Uani 0.167(4) 1 d PD B 2
S3B S 0.035(3) 0.1451(15) 0.3949(17) 0.0350(6) Uani 0.167(4) 1 d PD B 2
C215 C -0.103(3) 0.144(2) 0.4234(15) 0.067(2) Uani 0.167(4) 1 d PD B 2
H21D H -0.1306 0.1885 0.4336 0.080 Uiso 0.167(4) 1 calc PR B 2
H21E H -0.1566 0.1133 0.3945 0.080 Uiso 0.167(4) 1 calc PR B 2
C216 C -0.085(4) 0.120(2) 0.4793(14) 0.125(5) Uani 0.167(4) 1 d PGD B 2
C217 C -0.048(3) 0.1639(13) 0.5330(18) 0.122(4) Uani 0.167(4) 1 d PGD B 2
H217 H -0.0280 0.2088 0.5354 0.146 Uiso 0.167(4) 1 calc PR B 2
C218 C -0.040(2) 0.1419(13) 0.5834(12) 0.077(2) Uani 0.167(4) 1 d PGD B 2
H218 H -0.0152 0.1717 0.6201 0.093 Uiso 0.167(4) 1 calc PR B 2
C219 C -0.070(2) 0.0763(14) 0.5799(10) 0.0375(11) Uani 0.167(4) 1 d PGD B 2
H219 H -0.0645 0.0612 0.6143 0.045 Uiso 0.167(4) 1 calc PR B 2
C220 C -0.107(3) 0.0327(11) 0.5261(13) 0.0593(16) Uani 0.167(4) 1 d PGD B 2
H220 H -0.1267 -0.0122 0.5237 0.071 Uiso 0.167(4) 1 calc PR B 2
C221 C -0.114(3) 0.0547(18) 0.4758(10) 0.093(4) Uani 0.167(4) 1 d PGD B 2
H221 H -0.1395 0.0249 0.4390 0.112 Uiso 0.167(4) 1 calc PR B 2
S4B S -0.0582(9) 0.3176(6) 0.3949(5) 0.0346(4) Uani 0.167(4) 1 d PD B 2
C222 C 0.0954(18) 0.3330(11) 0.4162(10) 0.0383(11) Uani 0.167(4) 1 d PD B 2
H12D H 0.1177 0.3009 0.4370 0.046 Uiso 0.167(4) 1 calc PR B 2
H12E H 0.1398 0.3277 0.3803 0.046 Uiso 0.167(4) 1 calc PR B 2
C223 C 0.1190(19) 0.4030(9) 0.4568(9) 0.0314(12) Uani 0.167(4) 1 d PGD B 2
C224 C 0.171(2) 0.4568(13) 0.4420(9) 0.0515(15) Uani 0.167(4) 1 d PGD B 2
H224 H 0.1921 0.4528 0.4024 0.062 Uiso 0.167(4) 1 calc PR B 2
C225 C 0.193(2) 0.5163(11) 0.4850(13) 0.077(3) Uani 0.167(4) 1 d PGD B 2
H225 H 0.2290 0.5531 0.4748 0.092 Uiso 0.167(4) 1 calc PR B 2
C226 C 0.163(2) 0.5221(9) 0.5428(11) 0.073(2) Uani 0.167(4) 1 d PGD B 2
H226 H 0.1779 0.5628 0.5722 0.088 Uiso 0.167(4) 1 calc PR B 2
C227 C 0.1105(19) 0.4684(11) 0.5577(8) 0.0609(18) Uani 0.167(4) 1 d PGD B 2
H227 H 0.0898 0.4724 0.5972 0.073 Uiso 0.167(4) 1 calc PR B 2
C228 C 0.0886(18) 0.4088(8) 0.5147(11) 0.0420(12) Uani 0.167(4) 1 d PGD B 2
H228 H 0.0528 0.3721 0.5248 0.050 Uiso 0.167(4) 1 calc PR B 2
C65 C -0.2321(3) 0.12403(17) 0.24029(15) 0.0257(7) Uani 1 1 d . B .
C66 C -0.2342(3) 0.05433(18) 0.22094(16) 0.0313(8) Uani 1 1 d . . .
C67 C -0.3319(3) 0.01595(19) 0.2251(2) 0.0441(10) Uani 1 1 d . B .
H67 H -0.3314 -0.0306 0.2136 0.053 Uiso 1 1 calc R . .
C68 C -0.4297(3) 0.0439(2) 0.2458(2) 0.0505(12) Uani 1 1 d . . .
H68 H -0.4950 0.0171 0.2494 0.061 Uiso 1 1 calc R B .
C69 C -0.4304(3) 0.11162(18) 0.26102(18) 0.0378(9) Uani 1 1 d . B .
H69 H -0.4981 0.1311 0.2734 0.045 Uiso 1 1 calc R . .
C70 C -0.3336(3) 0.15215(17) 0.25857(16) 0.0287(8) Uani 1 1 d . . .
C71 C -0.1375(3) 0.01970(17) 0.19081(16) 0.0312(8) Uani 1 1 d . B .
C72 C -0.0748(3) -0.01878(17) 0.21742(17) 0.0323(8) Uani 1 1 d . . .
C73 C 0.0089(3) -0.05312(18) 0.1857(2) 0.0405(9) Uani 1 1 d . B .
H73 H 0.0510 -0.0793 0.2037 0.049 Uiso 1 1 calc R . .
C74 C 0.0337(3) -0.0510(2) 0.1292(2) 0.0434(10) Uani 1 1 d . . .
C75 C -0.0278(4) -0.0123(2) 0.10369(19) 0.0489(11) Uani 1 1 d . B .
H75 H -0.0107 -0.0090 0.0653 0.059 Uiso 1 1 calc R . .
C76 C -0.1148(3) 0.0221(2) 0.13346(18) 0.0415(10) Uani 1 1 d . . .
C77 C -0.0929(4) -0.0206(2) 0.28042(19) 0.0436(10) Uani 1 1 d . B .
H77A H -0.1734 -0.0221 0.2875 0.065 Uiso 1 1 calc R . .
H77B H -0.0549 0.0190 0.3077 0.065 Uiso 1 1 calc R . .
H77C H -0.0620 -0.0597 0.2869 0.065 Uiso 1 1 calc R . .
C78 C 0.1246(4) -0.0897(2) 0.0955(2) 0.0629(14) Uani 1 1 d . B .
H78A H 0.0900 -0.1273 0.0646 0.094 Uiso 1 1 calc R . .
H78B H 0.1707 -0.1055 0.1227 0.094 Uiso 1 1 calc R . .
H78C H 0.1719 -0.0614 0.0774 0.094 Uiso 1 1 calc R . .
C79 C -0.1803(5) 0.0617(3) 0.1022(2) 0.0683(16) Uani 1 1 d . B .
H79A H -0.1631 0.0499 0.0602 0.103 Uiso 1 1 calc R . .
H79B H -0.1595 0.1087 0.1199 0.103 Uiso 1 1 calc R . .
H79C H -0.2608 0.0523 0.1062 0.103 Uiso 1 1 calc R . .
C80 C -0.3425(2) 0.22468(17) 0.27440(16) 0.0271(7) Uani 1 1 d . B .
C81 C -0.3513(3) 0.25744(19) 0.23031(17) 0.0335(8) Uani 1 1 d . . .
C82 C -0.3590(3) 0.3253(2) 0.2472(2) 0.0394(9) Uani 1 1 d . B .
H82 H -0.3642 0.3476 0.2175 0.047 Uiso 1 1 calc R . .
C83 C -0.3594(3) 0.36060(18) 0.3052(2) 0.0409(10) Uani 1 1 d . . .
C84 C -0.3550(3) 0.32789(18) 0.34810(18) 0.0385(9) Uani 1 1 d . B .
H84 H -0.3566 0.3522 0.3885 0.046 Uiso 1 1 calc R . .
C85 C -0.3483(3) 0.26016(17) 0.33414(16) 0.0299(8) Uani 1 1 d . . .
C86 C -0.3505(4) 0.2207(2) 0.16580(18) 0.0518(11) Uani 1 1 d . B .
H86A H -0.3752 0.2487 0.1418 0.078 Uiso 1 1 calc R . .
H86B H -0.4015 0.1807 0.1580 0.078 Uiso 1 1 calc R . .
H86C H -0.2742 0.2089 0.1556 0.078 Uiso 1 1 calc R . .
C87 C -0.3638(4) 0.4346(2) 0.3216(3) 0.0666(15) Uani 1 1 d . B .
H87A H -0.2873 0.4559 0.3271 0.100 Uiso 1 1 calc R . .
H87B H -0.4036 0.4490 0.3584 0.100 Uiso 1 1 calc R . .
H87C H -0.4035 0.4468 0.2899 0.100 Uiso 1 1 calc R . .
C88 C -0.3487(3) 0.2264(2) 0.38257(17) 0.0412(9) Uani 1 1 d . B .
H88A H -0.4237 0.2051 0.3843 0.062 Uiso 1 1 calc R . .
H88B H -0.3286 0.2589 0.4205 0.062 Uiso 1 1 calc R . .
H88C H -0.2940 0.1932 0.3745 0.062 Uiso 1 1 calc R . .
C129 C 0.241(2) 0.2526(10) 0.9425(10) 0.083(7) Uani 0.58(3) 1 d PG C 1
H129 H 0.2148 0.2790 0.9192 0.099 Uiso 0.58(3) 1 calc PR C 1
C130 C 0.3052(18) 0.2818(5) 0.9942(11) 0.091(7) Uani 0.58(3) 1 d PG C 1
H130 H 0.3224 0.3280 1.0062 0.109 Uiso 0.58(3) 1 calc PR C 1
C131 C 0.3440(10) 0.2432(13) 1.0283(5) 0.081(6) Uani 0.58(3) 1 d PG C 1
H131 H 0.3877 0.2631 1.0637 0.097 Uiso 0.58(3) 1 calc PR C 1
C132 C 0.3188(13) 0.1754(12) 1.0107(7) 0.076(6) Uani 0.58(3) 1 d PG C 1
H132 H 0.3454 0.1491 1.0340 0.091 Uiso 0.58(3) 1 calc PR C 1
C133 C 0.2549(16) 0.1463(5) 0.9590(9) 0.082(6) Uani 0.58(3) 1 d PG C 1
H133 H 0.2377 0.1000 0.9470 0.098 Uiso 0.58(3) 1 calc PR C 1
C134 C 0.2161(15) 0.1849(11) 0.9249(5) 0.080(5) Uani 0.58(3) 1 d PG C 1
H134 H 0.1724 0.1650 0.8896 0.096 Uiso 0.58(3) 1 calc PR C 1
C135 C 0.299(2) 0.2846(8) 0.9756(10) 0.065(8) Uani 0.42(3) 1 d PG C 2
H135 H 0.3036 0.3283 0.9720 0.078 Uiso 0.42(3) 1 calc PR C 2
C136 C 0.3465(14) 0.2717(10) 1.0251(7) 0.088(8) Uani 0.42(3) 1 d PG C 2
H136 H 0.3837 0.3065 1.0554 0.106 Uiso 0.42(3) 1 calc PR C 2
C137 C 0.3396(15) 0.2079(14) 1.0304(10) 0.076(8) Uani 0.42(3) 1 d PG C 2
H137 H 0.3721 0.1991 1.0643 0.091 Uiso 0.42(3) 1 calc PR C 2
C138 C 0.2851(18) 0.1570(7) 0.9861(16) 0.086(10) Uani 0.42(3) 1 d PG C 2
H138 H 0.2804 0.1133 0.9898 0.104 Uiso 0.42(3) 1 calc PR C 2
C139 C 0.238(2) 0.1699(10) 0.9366(12) 0.093(9) Uani 0.42(3) 1 d PG C 2
H139 H 0.2003 0.1351 0.9064 0.112 Uiso 0.42(3) 1 calc PR C 2
C140 C 0.244(2) 0.2337(14) 0.9313(7) 0.076(9) Uani 0.42(3) 1 d PG C 2
H140 H 0.2119 0.2426 0.8975 0.091 Uiso 0.42(3) 1 calc PR C 2

loop_
_atom_site_aniso_label
_atom_site_aniso_U_11
_atom_site_aniso_U_22
_atom_site_aniso_U_33
_atom_site_aniso_U_23
_atom_site_aniso_U_13
_atom_site_aniso_U_12
As1 0.01363(15) 0.02679(17) 0.02303(17) 0.00483(14) 0.00045(12) 0.00379(12)
As2 0.01405(16) 0.0439(2) 0.02126(18) 0.00428(15) 0.00132(12) 0.00320(14)
S1 0.0501(6) 0.0296(5) 0.0493(6) 0.0155(5) 0.0092(5) 0.0097(4)
S2 0.0273(5) 0.0738(8) 0.0479(6) 0.0385(6) 0.0031(4) 0.0125(5)
N1 0.0110(12) 0.0433(17) 0.0158(13) 0.0057(12) 0.0022(10) 0.0042(11)
N2 0.0133(12) 0.0266(14) 0.0243(14) -0.0025(11) -0.0008(10) 0.0040(11)
C1 0.0160(15) 0.0244(16) 0.0238(17) 0.0043(13) 0.0021(12) 0.0035(12)
C2 0.0151(15) 0.0310(18) 0.0258(17) 0.0101(14) 0.0023(12) 0.0035(13)
C3 0.0142(15) 0.058(2) 0.034(2) 0.0213(18) 0.0034(14) 0.0080(15)
C4 0.0197(17) 0.074(3) 0.039(2) 0.030(2) 0.0117(15) 0.0128(18)
C5 0.0218(17) 0.058(2) 0.0279(19) 0.0220(18) 0.0059(14) 0.0104(16)
C6 0.0153(15) 0.0319(18) 0.0280(18) 0.0095(15) 0.0010(13) 0.0066(13)
C7 0.0121(14) 0.0356(19) 0.0243(17) 0.0115(15) 0.0015(12) 0.0019(13)
C8 0.0227(17) 0.040(2) 0.0278(18) 0.0099(16) -0.0027(14) 0.0071(15)
C9 0.0268(18) 0.043(2) 0.039(2) 0.0213(18) -0.0051(16) 0.0040(16)
C10 0.0169(16) 0.063(3) 0.0280(19) 0.0156(19) -0.0037(14) -0.0028(16)
C11 0.0173(16) 0.045(2) 0.0260(18) 0.0020(16) -0.0011(13) -0.0048(15)
C12 0.0121(14) 0.0364(19) 0.0313(19) 0.0087(15) 0.0016(13) -0.0008(13)
C13 0.060(3) 0.037(2) 0.038(2) 0.0097(18) -0.003(2) 0.009(2)
C14 0.049(3) 0.078(3) 0.031(2) 0.023(2) -0.0095(19) -0.015(2)
C15 0.037(2) 0.037(2) 0.046(2) 0.0081(18) 0.0034(18) -0.0054(17)
C16 0.0154(15) 0.0356(19) 0.0232(17) 0.0106(14) 0.0024(12) 0.0082(13)
C17 0.0270(18) 0.038(2) 0.0278(18) 0.0109(16) 0.0034(14) 0.0070(15)
C18 0.033(2) 0.050(2) 0.045(2) 0.016(2) 0.0052(17) 0.0239(18)
C19 0.0235(19) 0.081(3) 0.034(2) 0.018(2) -0.0019(16) 0.019(2)
C20 0.0274(19) 0.060(3) 0.0253(19) 0.0029(18) -0.0028(15) 0.0073(18)
C21 0.0236(17) 0.039(2) 0.0215(17) 0.0069(15) 0.0031(13) 0.0063(15)
C22 0.051(3) 0.035(2) 0.044(2) 0.0052(18) -0.0030(19) 0.0087(19)
C23 0.045(3) 0.115(5) 0.060(3) 0.027(3) -0.014(2) 0.037(3)
C24 0.050(2) 0.041(2) 0.032(2) 0.0022(18) 0.0016(18) 0.0107(19)
C25 0.0150(14) 0.0244(16) 0.0285(18) 0.0044(14) 0.0033(12) 0.0038(12)
C26 0.0164(15) 0.0246(17) 0.0319(18) 0.0057(14) 0.0006(13) 0.0028(13)
C27 0.0140(15) 0.044(2) 0.040(2) 0.0089(18) 0.0040(14) 0.0029(14)
C28 0.0220(18) 0.056(3) 0.039(2) 0.0044(19) 0.0150(16) 0.0069(17)
C29 0.0302(19) 0.043(2) 0.031(2) -0.0011(17) 0.0091(15) 0.0041(17)
C30 0.0197(16) 0.0288(18) 0.0266(18) 0.0016(14) 0.0036(13) 0.0006(13)
C31 0.0113(14) 0.0304(18) 0.0313(18) 0.0036(15) 0.0014(13) 0.0025(13)
C32 0.0164(16) 0.036(2) 0.043(2) 0.0057(17) -0.0007(15) 0.0021(14)
C33 0.031(2) 0.036(2) 0.052(3) -0.0064(19) -0.0021(18) -0.0016(17)
C34 0.0274(19) 0.053(3) 0.038(2) -0.004(2) -0.0030(16) 0.0021(18)
C35 0.0176(17) 0.058(3) 0.034(2) 0.0089(19) -0.0030(15) 0.0067(16)
C36 0.0115(14) 0.037(2) 0.038(2) 0.0079(16) 0.0031(13) 0.0079(13)
C37 0.038(2) 0.036(2) 0.062(3) 0.016(2) 0.004(2) -0.0019(18)
C38 0.075(4) 0.082(4) 0.042(3) -0.016(3) -0.003(3) -0.004(3)
C39 0.037(2) 0.041(2) 0.048(2) 0.0200(19) 0.0006(18) 0.0101(17)
C40 0.0216(16) 0.0295(18) 0.0241(17) -0.0057(14) 0.0061(13) 0.0001(14)
C41 0.0320(19) 0.0288(19) 0.031(2) -0.0042(15) 0.0086(15) 0.0006(15)
C42 0.043(2) 0.038(2) 0.038(2) -0.0061(18) 0.0105(18) -0.0134(18)
C43 0.030(2) 0.053(3) 0.032(2) -0.0136(19) 0.0081(17) -0.0108(18)
C44 0.031(2) 0.059(3) 0.0209(18) -0.0072(18) 0.0029(15) 0.0035(18)
C45 0.0290(18) 0.043(2) 0.0215(18) -0.0051(16) 0.0053(14) 0.0004(16)
C46 0.042(2) 0.035(2) 0.055(3) 0.011(2) 0.007(2) 0.0024(18)
C47 0.044(3) 0.083(4) 0.042(3) -0.015(2) 0.000(2) -0.024(2)
C48 0.053(3) 0.060(3) 0.035(2) 0.014(2) -0.0030(19) -0.002(2)
C49 0.0226(17) 0.0307(18) 0.040(2) 0.0117(16) 0.0056(15) 0.0080(14)
C50 0.0243(18) 0.049(2) 0.036(2) 0.0208(18) 0.0045(15) 0.0127(16)
C51 0.049(5) 0.032(2) 0.045(2) 0.0111(18) 0.006(2) 0.009(2)
C52 0.048(3) 0.035(2) 0.036(4) 0.008(2) -0.008(3) 0.005(2)
C53 0.063(5) 0.039(3) 0.045(3) 0.002(2) -0.001(3) 0.009(3)
C54 0.094(7) 0.053(4) 0.059(4) -0.008(3) -0.010(4) 0.025(4)
C55 0.098(8) 0.034(3) 0.093(5) -0.001(3) -0.047(5) 0.001(4)
C56 0.074(5) 0.046(4) 0.115(8) 0.032(5) -0.023(5) -0.019(4)
C57 0.052(3) 0.050(3) 0.076(6) 0.018(4) -0.005(4) -0.006(3)
C251 0.049(5) 0.032(2) 0.045(2) 0.0111(18) 0.006(2) 0.009(2)
C252 0.048(3) 0.035(2) 0.036(4) 0.008(2) -0.008(3) 0.005(2)
C253 0.063(5) 0.039(3) 0.045(3) 0.002(2) -0.001(3) 0.009(3)
C254 0.094(7) 0.053(4) 0.059(4) -0.008(3) -0.010(4) 0.025(4)
C255 0.098(8) 0.034(3) 0.093(5) -0.001(3) -0.047(5) 0.001(4)
C256 0.074(5) 0.046(4) 0.115(8) 0.032(5) -0.023(5) -0.019(4)
C257 0.052(3) 0.050(3) 0.076(6) 0.018(4) -0.005(4) -0.006(3)
C58 0.031(2) 0.081(3) 0.059(3) 0.042(3) 0.0092(19) 0.017(2)
C59 0.028(2) 0.069(3) 0.038(2) 0.024(2) 0.0069(17) 0.0098(19)
C60 0.065(3) 0.064(3) 0.042(3) 0.012(2) 0.003(2) 0.013(2)
C61 0.067(3) 0.097(4) 0.033(2) 0.025(3) 0.002(2) 0.020(3)
C62 0.051(3) 0.097(4) 0.083(4) 0.058(4) 0.010(3) 0.007(3)
C63 0.053(3) 0.057(3) 0.109(5) 0.029(3) -0.007(3) -0.001(2)
C64 0.041(3) 0.067(3) 0.055(3) 0.014(3) -0.006(2) 0.000(2)
N3 0.0153(13) 0.0255(14) 0.0392(17) 0.0107(13) 0.0029(11) 0.0047(11)
As3A 0.01694(16) 0.0242(4) 0.0293(5) 0.0082(4) 0.0029(4) 0.0044(3)
As4A 0.01635(16) 0.0258(3) 0.0301(5) 0.0102(4) 0.0011(3) 0.0041(2)
N4A 0.0144(13) 0.0247(17) 0.027(2) 0.0125(16) 0.0036(13) 0.0064(12)
C89A 0.0160(16) 0.029(2) 0.024(3) 0.0102(19) 0.0022(16) 0.0029(14)
C90A 0.0216(17) 0.028(2) 0.035(3) 0.012(2) 0.0028(17) 0.0057(16)
C91A 0.030(2) 0.034(3) 0.058(4) 0.023(3) 0.003(2) 0.0050(19)
C92A 0.022(2) 0.038(3) 0.071(4) 0.021(3) -0.001(2) -0.0029(19)
C93A 0.0175(17) 0.031(3) 0.057(4) 0.018(2) -0.002(2) 0.0037(16)
C94A 0.0171(16) 0.029(2) 0.030(3) 0.012(2) -0.0010(17) 0.0029(15)
C95A 0.0219(18) 0.039(3) 0.037(3) 0.023(2) 0.005(2) 0.0036(17)
C96A 0.030(2) 0.033(2) 0.046(4) 0.023(3) 0.005(2) 0.0041(17)
C97A 0.034(2) 0.051(3) 0.066(4) 0.037(3) 0.017(3) 0.018(2)
C98A 0.033(2) 0.074(5) 0.064(5) 0.049(4) 0.004(3) 0.013(3)
C99A 0.040(3) 0.066(5) 0.039(4) 0.032(3) -0.001(2) 0.006(3)
C100 0.032(2) 0.051(3) 0.043(3) 0.031(3) 0.006(2) 0.004(2)
C101 0.045(3) 0.038(3) 0.058(4) 0.008(3) 0.006(3) 0.011(2)
C102 0.051(4) 0.123(11) 0.085(8) 0.064(5) -0.001(4) 0.037(7)
C103 0.061(4) 0.070(6) 0.033(4) 0.014(3) 0.004(3) 0.014(4)
C104 0.0112(15) 0.029(2) 0.032(3) 0.0110(19) 0.0026(19) 0.0056(16)
C105 0.019(2) 0.031(3) 0.037(3) 0.008(2) 0.003(2) 0.009(2)
C106 0.020(2) 0.029(2) 0.047(3) 0.001(2) 0.004(2) 0.007(2)
C107 0.023(2) 0.036(3) 0.056(4) 0.020(3) 0.006(3) 0.012(2)
C108 0.023(2) 0.050(3) 0.046(3) 0.026(3) 0.005(3) 0.010(2)
C109 0.0181(17) 0.036(2) 0.034(3) 0.008(2) 0.000(3) 0.0050(19)
C110 0.045(4) 0.046(4) 0.033(3) 0.007(3) 0.000(2) 0.007(3)
C111 0.043(7) 0.044(3) 0.091(5) 0.035(3) 0.000(3) 0.008(3)
C112 0.035(2) 0.055(3) 0.039(4) 0.011(3) -0.005(4) 0.002(2)
C113 0.0232(17) 0.033(2) 0.025(2) 0.008(2) -0.004(3) 0.0026(17)
C114 0.0179(17) 0.031(2) 0.026(2) 0.005(2) 0.002(2) 0.0029(14)
S3A 0.0324(9) 0.0398(19) 0.0376(13) 0.0147(14) 0.0034(7) 0.0174(10)
C115 0.069(4) 0.091(6) 0.062(5) 0.045(4) 0.042(4) 0.051(4)
C116 0.031(2) 0.048(3) 0.041(3) 0.020(2) 0.009(2) 0.017(2)
C117 0.062(4) 0.057(4) 0.051(4) -0.004(3) 0.001(3) 0.028(3)
C118 0.141(9) 0.107(8) 0.050(4) 0.034(5) 0.027(4) 0.073(7)
C119 0.185(12) 0.109(8) 0.113(9) 0.063(8) 0.111(9) 0.069(8)
C120 0.150(9) 0.064(5) 0.150(10) 0.027(6) 0.084(8) -0.012(5)
C121 0.072(5) 0.080(5) 0.069(5) 0.007(4) 0.009(4) -0.013(4)
S4A 0.0271(8) 0.0393(6) 0.0341(10) 0.0027(7) 0.0004(6) 0.0090(6)
C122 0.035(2) 0.045(3) 0.034(3) 0.009(2) -0.0062(19) 0.007(2)
C123 0.021(2) 0.047(3) 0.029(3) 0.015(2) -0.0013(18) 0.0079(18)
C124 0.036(3) 0.085(5) 0.042(3) 0.036(3) -0.001(2) -0.002(3)
C125 0.049(4) 0.110(6) 0.092(6) 0.072(5) -0.027(4) -0.028(4)
C126 0.064(4) 0.054(4) 0.107(7) 0.040(4) -0.048(4) -0.016(3)
C127 0.054(4) 0.041(4) 0.079(4) 0.005(3) -0.024(3) 0.005(3)
C128 0.033(2) 0.047(3) 0.040(3) 0.002(3) 0.001(2) 0.008(3)
As3B 0.01694(16) 0.0242(4) 0.0293(5) 0.0082(4) 0.0029(4) 0.0044(3)
As4B 0.01635(16) 0.0258(3) 0.0301(5) 0.0102(4) 0.0011(3) 0.0041(2)
N4B 0.0144(13) 0.0247(17) 0.027(2) 0.0125(16) 0.0036(13) 0.0064(12)
C89B 0.0160(16) 0.029(2) 0.024(3) 0.0102(19) 0.0022(16) 0.0029(14)
C90B 0.0216(17) 0.028(2) 0.035(3) 0.012(2) 0.0028(17) 0.0057(16)
C91B 0.030(2) 0.034(3) 0.058(4) 0.023(3) 0.003(2) 0.0050(19)
C92B 0.022(2) 0.038(3) 0.071(4) 0.021(3) -0.001(2) -0.0029(19)
C93B 0.0175(17) 0.031(3) 0.057(4) 0.018(2) -0.002(2) 0.0037(16)
C94B 0.0171(16) 0.029(2) 0.030(3) 0.012(2) -0.0010(17) 0.0029(15)
C95B 0.0219(18) 0.039(3) 0.037(3) 0.023(2) 0.005(2) 0.0036(17)
C96B 0.030(2) 0.033(2) 0.046(4) 0.023(3) 0.005(2) 0.0041(17)
C97B 0.034(2) 0.051(3) 0.066(4) 0.037(3) 0.017(3) 0.018(2)
C98B 0.033(2) 0.074(5) 0.064(5) 0.049(4) 0.004(3) 0.013(3)
C99B 0.040(3) 0.066(5) 0.039(4) 0.032(3) -0.001(2) 0.006(3)
C10B 0.032(2) 0.051(3) 0.043(3) 0.031(3) 0.006(2) 0.004(2)
C11B 0.045(3) 0.038(3) 0.058(4) 0.008(3) 0.006(3) 0.011(2)
C12B 0.051(4) 0.123(11) 0.085(8) 0.064(5) -0.001(4) 0.037(7)
C13B 0.061(4) 0.070(6) 0.033(4) 0.014(3) 0.004(3) 0.014(4)
C14B 0.0112(15) 0.029(2) 0.032(3) 0.0110(19) 0.0026(19) 0.0056(16)
C15B 0.019(2) 0.031(3) 0.037(3) 0.008(2) 0.003(2) 0.009(2)
C16B 0.020(2) 0.029(2) 0.047(3) 0.001(2) 0.004(2) 0.007(2)
C17B 0.023(2) 0.036(3) 0.056(4) 0.020(3) 0.006(3) 0.012(2)
C18B 0.023(2) 0.050(3) 0.046(3) 0.026(3) 0.005(3) 0.010(2)
C19B 0.0181(17) 0.036(2) 0.034(3) 0.008(2) 0.000(3) 0.0050(19)
C20B 0.045(4) 0.046(4) 0.033(3) 0.007(3) 0.000(2) 0.007(3)
C21B 0.043(7) 0.044(3) 0.091(5) 0.035(3) 0.000(3) 0.008(3)
C22B 0.035(2) 0.055(3) 0.039(4) 0.011(3) -0.005(4) 0.002(2)
C23B 0.0232(17) 0.033(2) 0.025(2) 0.008(2) -0.004(3) 0.0026(17)
C24B 0.0179(17) 0.031(2) 0.026(2) 0.005(2) 0.002(2) 0.0029(14)
S3B 0.0324(9) 0.0398(19) 0.0376(13) 0.0147(14) 0.0034(7) 0.0174(10)
C215 0.069(4) 0.091(6) 0.062(5) 0.045(4) 0.042(4) 0.051(4)
C216 0.185(12) 0.109(8) 0.113(9) 0.063(8) 0.111(9) 0.069(8)
C217 0.150(9) 0.064(5) 0.150(10) 0.027(6) 0.084(8) -0.012(5)
C218 0.072(5) 0.080(5) 0.069(5) 0.007(4) 0.009(4) -0.013(4)
C219 0.031(2) 0.048(3) 0.041(3) 0.020(2) 0.009(2) 0.017(2)
C220 0.062(4) 0.057(4) 0.051(4) -0.004(3) 0.001(3) 0.028(3)
C221 0.141(9) 0.107(8) 0.050(4) 0.034(5) 0.027(4) 0.073(7)
S4B 0.0271(8) 0.0393(6) 0.0341(10) 0.0027(7) 0.0004(6) 0.0090(6)
C222 0.035(2) 0.045(3) 0.034(3) 0.009(2) -0.0062(19) 0.007(2)
C223 0.021(2) 0.047(3) 0.029(3) 0.015(2) -0.0013(18) 0.0079(18)
C224 0.036(3) 0.085(5) 0.042(3) 0.036(3) -0.001(2) -0.002(3)
C225 0.049(4) 0.110(6) 0.092(6) 0.072(5) -0.027(4) -0.028(4)
C226 0.064(4) 0.054(4) 0.107(7) 0.040(4) -0.048(4) -0.016(3)
C227 0.054(4) 0.041(4) 0.079(4) 0.005(3) -0.024(3) 0.005(3)
C228 0.033(2) 0.047(3) 0.040(3) 0.002(3) 0.001(2) 0.008(3)
C65 0.0176(15) 0.0303(18) 0.0279(18) 0.0058(15) -0.0009(13) 0.0034(13)
C66 0.0187(16) 0.0343(19) 0.037(2) 0.0018(16) 0.0003(14) 0.0054(14)
C67 0.0255(19) 0.029(2) 0.067(3) -0.0036(19) 0.0028(18) -0.0015(16)
C68 0.0231(19) 0.034(2) 0.083(3) -0.001(2) 0.010(2) -0.0065(16)
C69 0.0188(17) 0.033(2) 0.055(3) 0.0013(18) 0.0074(16) 0.0033(15)
C70 0.0200(16) 0.0285(18) 0.0340(19) 0.0021(15) 0.0003(14) 0.0034(14)
C71 0.0213(17) 0.0280(18) 0.039(2) -0.0007(16) 0.0001(15) 0.0041(14)
C72 0.0283(18) 0.0242(18) 0.043(2) 0.0057(16) 0.0048(16) 0.0026(14)
C73 0.033(2) 0.028(2) 0.062(3) 0.0131(19) 0.0024(19) 0.0089(16)
C74 0.037(2) 0.036(2) 0.055(3) 0.005(2) 0.0139(19) 0.0137(18)
C75 0.053(3) 0.053(3) 0.040(2) 0.007(2) 0.014(2) 0.022(2)
C76 0.041(2) 0.045(2) 0.037(2) 0.0058(18) -0.0026(18) 0.0174(18)
C77 0.048(2) 0.035(2) 0.051(3) 0.0168(19) 0.004(2) 0.0069(18)
C78 0.055(3) 0.054(3) 0.083(4) 0.016(3) 0.031(3) 0.028(2)
C79 0.080(4) 0.090(4) 0.040(3) 0.014(3) 0.003(2) 0.052(3)
C80 0.0103(14) 0.0307(18) 0.040(2) 0.0089(16) 0.0024(13) 0.0033(13)
C81 0.0151(16) 0.049(2) 0.039(2) 0.0149(18) 0.0010(14) 0.0076(15)
C82 0.0204(17) 0.045(2) 0.060(3) 0.025(2) -0.0005(17) 0.0062(16)
C83 0.0258(19) 0.0279(19) 0.069(3) 0.012(2) -0.0059(18) 0.0052(15)
C84 0.032(2) 0.032(2) 0.044(2) -0.0034(18) -0.0002(17) 0.0079(16)
C85 0.0223(17) 0.0315(19) 0.036(2) 0.0079(16) 0.0027(14) 0.0073(14)
C86 0.048(3) 0.070(3) 0.039(2) 0.015(2) -0.0036(19) 0.017(2)
C87 0.064(3) 0.031(2) 0.104(4) 0.016(3) -0.010(3) 0.011(2)
C88 0.044(2) 0.041(2) 0.037(2) 0.0085(18) 0.0083(18) 0.0065(18)
C129 0.096(15) 0.067(9) 0.085(12) 0.013(9) 0.046(11) 0.022(10)
C130 0.101(17) 0.076(11) 0.103(15) 0.034(10) 0.069(12) 0.007(10)
C131 0.064(8) 0.101(19) 0.073(10) 0.018(10) 0.021(7) -0.005(11)
C132 0.079(13) 0.061(12) 0.090(13) 0.020(11) 0.022(10) 0.017(11)
C133 0.083(14) 0.075(9) 0.082(14) 0.017(9) 0.015(10) -0.018(8)
C134 0.068(11) 0.092(13) 0.079(9) 0.022(9) 0.001(7) 0.011(10)
C135 0.048(10) 0.092(15) 0.082(16) 0.064(13) 0.035(10) 0.022(9)
C136 0.086(13) 0.069(14) 0.14(2) 0.077(14) 0.053(12) 0.022(11)
C137 0.082(14) 0.063(19) 0.102(18) 0.052(16) 0.045(13) 0.018(14)
C138 0.062(16) 0.071(12) 0.10(3) -0.010(15) 0.017(15) -0.009(11)
C139 0.048(11) 0.12(2) 0.12(2) 0.043(17) 0.011(12) 0.027(13)
C140 0.063(14) 0.10(2) 0.070(12) 0.016(14) 0.030(10) 0.039(15)

loop_
_atom_type_symbol
_atom_type_description
_atom_type_scat_dispersion_real
_atom_type_scat_dispersion_imag
_atom_type_scat_source
C C 0.0033 0.0016 'International Tables Vol C Tables 4.2.6.8 and 6.1.1.4'
H H 0.0000 0.0000 'International Tables Vol C Tables 4.2.6.8 and 6.1.1.4'
N N 0.0061 0.0033 'International Tables Vol C Tables 4.2.6.8 and 6.1.1.4'
S S 0.1246 0.1234 'International Tables Vol C Tables 4.2.6.8 and 6.1.1.4'
As As 0.0499 2.0058 'International Tables Vol C Tables 4.2.6.8 and 6.1.1.4'

loop_
_geom_angle_atom_site_label_1
_geom_angle_atom_site_label_2
_geom_angle_atom_site_label_3
_geom_angle
N1 As1 N2 77.92(11)
N1 As1 C49 89.00(13)
N2 As1 C49 91.11(14)
N1 As1 As2 42.67(8)
N2 As1 As2 44.29(8)
C49 As1 As2 68.99(10)
N1 As2 N2 77.08(11)
N1 As2 C50 91.58(14)
N2 As2 C50 89.36(13)
N1 As2 As1 42.76(8)
N2 As2 As1 43.22(8)
C50 As2 As1 69.88(10)
C49 S1 C51 102.9(3)
C49 S1 C251 102.2(15)
C51 S1 C251 5(4)
C50 S2 C58 103.72(18)
C1 N1 As2 132.3(2)
C1 N1 As1 131.4(2)
As2 N1 As1 94.58(11)
C25 N2 As1 128.7(2)
C25 N2 As2 123.2(2)
As1 N2 As2 92.48(11)
N1 C1 C6 119.8(3)
N1 C1 C2 121.6(3)
C6 C1 C2 118.5(3)
C3 C2 C1 119.7(3)
C3 C2 C7 118.4(3)
C1 C2 C7 121.9(3)
C4 C3 C2 122.0(3)
C4 C3 H3 119.0
C2 C3 H3 119.0
C3 C4 C5 118.4(3)
C3 C4 H4 120.8
C5 C4 H4 120.8
C6 C5 C4 121.4(3)
C6 C5 H5 119.3
C4 C5 H5 119.3
C5 C6 C1 120.0(3)
C5 C6 C16 116.8(3)
C1 C6 C16 123.1(3)
C12 C7 C8 120.1(3)
C12 C7 C2 120.7(3)
C8 C7 C2 119.2(3)
C9 C8 C7 118.7(3)
C9 C8 C13 120.4(3)
C7 C8 C13 120.8(3)
C10 C9 C8 121.8(3)
C10 C9 H9 119.1
C8 C9 H9 119.1
C11 C10 C9 118.5(3)
C11 C10 C14 121.7(4)
C9 C10 C14 119.7(4)
C10 C11 C12 121.8(3)
C10 C11 H11 119.1
C12 C11 H11 119.1
C11 C12 C7 118.8(3)
C11 C12 C15 120.4(3)
C7 C12 C15 120.8(3)
C8 C13 H13A 109.5
C8 C13 H13B 109.5
H13A C13 H13B 109.5
C8 C13 H13C 109.5
H13A C13 H13C 109.5
H13B C13 H13C 109.5
C10 C14 H14A 109.5
C10 C14 H14B 109.5
H14A C14 H14B 109.5
C10 C14 H14C 109.5
H14A C14 H14C 109.5
H14B C14 H14C 109.5
C12 C15 H15A 109.5
C12 C15 H15B 109.5
H15A C15 H15B 109.5
C12 C15 H15C 109.5
H15A C15 H15C 109.5
H15B C15 H15C 109.5
C17 C16 C21 120.3(3)
C17 C16 C6 119.8(3)
C21 C16 C6 119.8(3)
C18 C17 C16 117.9(3)
C18 C17 C22 121.0(3)
C16 C17 C22 121.1(3)
C19 C18 C17 122.6(4)
C19 C18 H18 118.7
C17 C18 H18 118.7
C20 C19 C18 118.2(3)
C20 C19 C23 121.0(4)
C18 C19 C23 120.7(4)
C19 C20 C21 122.1(4)
C19 C20 H20 119.0
C21 C20 H20 119.0
C20 C21 C16 118.8(3)
C20 C21 C24 119.9(3)
C16 C21 C24 121.3(3)
C17 C22 H22A 109.5
C17 C22 H22B 109.5
H22A C22 H22B 109.5
C17 C22 H22C 109.5
H22A C22 H22C 109.5
H22B C22 H22C 109.5
C19 C23 H23A 109.5
C19 C23 H23B 109.5
H23A C23 H23B 109.5
C19 C23 H23C 109.5
H23A C23 H23C 109.5
H23B C23 H23C 109.5
C21 C24 H24A 109.5
C21 C24 H24B 109.5
H24A C24 H24B 109.5
C21 C24 H24C 109.5
H24A C24 H24C 109.5
H24B C24 H24C 109.5
N2 C25 C26 122.8(3)
N2 C25 C30 118.7(3)
C26 C25 C30 118.4(3)
C27 C26 C25 119.4(3)
C27 C26 C31 117.2(3)
C25 C26 C31 123.2(3)
C28 C27 C26 121.8(3)
C28 C27 H27 119.1
C26 C27 H27 119.1
C29 C28 C27 119.0(3)
C29 C28 H28 120.5
C27 C28 H28 120.5
C28 C29 C30 121.5(3)
C28 C29 H29 119.2
C30 C29 H29 119.2
C29 C30 C25 119.9(3)
C29 C30 C40 117.9(3)
C25 C30 C40 122.1(3)
C32 C31 C36 119.2(3)
C32 C31 C26 121.1(3)
C36 C31 C26 119.5(3)
C33 C32 C31 118.9(4)
C33 C32 C37 120.3(4)
C31 C32 C37 120.8(3)
C34 C33 C32 122.0(4)
C34 C33 H33 119.0
C32 C33 H33 119.0
C35 C34 C33 118.6(4)
C35 C34 C38 120.3(4)
C33 C34 C38 121.0(4)
C34 C35 C36 122.1(4)
C34 C35 H35 119.0
C36 C35 H35 119.0
C35 C36 C31 119.0(3)
C35 C36 C39 120.2(3)
C31 C36 C39 120.8(3)
C32 C37 H37A 109.5
C32 C37 H37B 109.5
H37A C37 H37B 109.5
C32 C37 H37C 109.5
H37A C37 H37C 109.5
H37B C37 H37C 109.5
C34 C38 H38A 109.5
C34 C38 H38B 109.5
H38A C38 H38B 109.5
C34 C38 H38C 109.5
H38A C38 H38C 109.5
H38B C38 H38C 109.5
C36 C39 H39A 109.5
C36 C39 H39B 109.5
H39A C39 H39B 109.5
C36 C39 H39C 109.5
H39A C39 H39C 109.5
H39B C39 H39C 109.5
C41 C40 C45 119.7(3)
C41 C40 C30 119.5(3)
C45 C40 C30 120.9(3)
C42 C41 C40 119.1(4)
C42 C41 C46 119.4(4)
C40 C41 C46 121.5(3)
C43 C42 C41 121.7(4)
C43 C42 H42 119.2
C41 C42 H42 119.2
C44 C43 C42 118.6(4)
C44 C43 C47 121.5(4)
C42 C43 C47 119.8(4)
C43 C44 C45 121.9(4)
C43 C44 H44 119.0
C45 C44 H44 119.0
C44 C45 C40 118.9(4)
C44 C45 C48 119.2(4)
C40 C45 C48 121.8(3)
C41 C46 H46A 109.5
C41 C46 H46B 109.5
H46A C46 H46B 109.5
C41 C46 H46C 109.5
H46A C46 H46C 109.5
H46B C46 H46C 109.5
C43 C47 H47A 109.5
C43 C47 H47B 109.5
H47A C47 H47B 109.5
C43 C47 H47C 109.5
H47A C47 H47C 109.5
H47B C47 H47C 109.5
C45 C48 H48A 109.5
C45 C48 H48B 109.5
H48A C48 H48B 109.5
C45 C48 H48C 109.5
H48A C48 H48C 109.5
H48B C48 H48C 109.5
C50 C49 S1 125.0(3)
C50 C49 As1 109.9(3)
S1 C49 As1 125.1(2)
C49 C50 S2 125.8(3)
C49 C50 As2 110.8(3)
S2 C50 As2 123.1(2)
C52 C51 S1 110.2(5)
C52 C51 H51A 109.6
S1 C51 H51A 109.6
C52 C51 H51B 109.6
S1 C51 H51B 109.6
H51A C51 H51B 108.1
C53 C52 C57 119.1(5)
C53 C52 C51 119.6(8)
C57 C52 C51 121.0(8)
C52 C53 C54 120.7(6)
C52 C53 H53 119.7
C54 C53 H53 119.7
C55 C54 C53 119.6(7)
C55 C54 H54 120.2
C53 C54 H54 120.2
C56 C55 C54 119.3(6)
C56 C55 H55 120.3
C54 C55 H55 120.3
C55 C56 C57 122.4(7)
C55 C56 H56 118.8
C57 C56 H56 118.8
C56 C57 C52 118.9(6)
C56 C57 H57 120.5
C52 C57 H57 120.5
C252 C251 S1 97(2)
C252 C251 H25A 112.4
S1 C251 H25A 112.4
C252 C251 H25B 112.4
S1 C251 H25B 112.4
H25A C251 H25B 109.9
C253 C252 C257 120.0
C253 C252 C251 119(3)
C257 C252 C251 120(4)
C254 C253 C252 120.0
C254 C253 H253 120.0
C252 C253 H253 120.0
C253 C254 C255 120.0
C253 C254 H254 120.0
C255 C254 H254 120.0
C256 C255 C254 120.0
C256 C255 H255 120.0
C254 C255 H255 120.0
C255 C256 C257 120.0
C255 C256 H256 120.0
C257 C256 H256 120.0
C256 C257 C252 120.0
C256 C257 H257 120.0
C252 C257 H257 120.0
C59 C58 S2 106.4(2)
C59 C58 H58A 110.4
S2 C58 H58A 110.4
C59 C58 H58B 110.4
S2 C58 H58B 110.4
H58A C58 H58B 108.6
C60 C59 C64 120.0
C60 C59 C58 121.1(3)
C64 C59 C58 118.9(3)
C59 C60 C61 120.0
C59 C60 H60 120.0
C61 C60 H60 120.0
C62 C61 C60 120.0
C62 C61 H61 120.0
C60 C61 H61 120.0
C63 C62 C61 120.0
C63 C62 H62 120.0
C61 C62 H62 120.0
C62 C63 C64 120.0
C62 C63 H26A 120.0
C64 C63 H26A 120.0
C63 C64 C59 120.0
C63 C64 H26C 120.0
C59 C64 H26C 120.0
C65 N3 As4B 133.5(3)
C65 N3 As3B 124.2(3)
As4B N3 As3B 98.3(3)
C65 N3 As4A 129.3(2)
As4B N3 As4A 10.02(18)
As3B N3 As4A 97.8(2)
C65 N3 As3A 125.4(2)
As4B N3 As3A 93.6(2)
As3B N3 As3A 9.0(2)
As4A N3 As3A 91.84(12)
N4A As3A N3 77.78(13)
N4A As3A C113 91.47(18)
N3 As3A C113 91.3(2)
N4A As3A As4A 43.72(9)
N3 As3A As4A 44.06(9)
C113 As3A As4A 69.58(12)
N4A As4A N3 77.51(13)
N4A As4A C114 90.08(17)
N3 As4A C114 92.5(2)
N4A As4A As3A 43.35(9)
N3 As4A As3A 44.11(8)
C114 As4A As3A 69.55(12)
C89A N4A As3A 130.2(2)
C89A N4A As4A 125.4(3)
As3A N4A As4A 92.93(13)
N4A C89A C94A 122.6(3)
N4A C89A C90A 119.0(3)
C94A C89A C90A 118.2(3)
C91A C90A C89A 119.9(3)
C91A C90A C95A 117.6(3)
C89A C90A C95A 122.3(3)
C92A C91A C90A 121.4(4)
C92A C91A H91A 119.3
C90A C91A H91A 119.3
C93A C92A C91A 118.7(4)
C93A C92A H92A 120.6
C91A C92A H92A 120.6
C92A C93A C94A 121.5(4)
C92A C93A H93A 119.3
C94A C93A H93A 119.3
C93A C94A C89A 120.0(3)
C93A C94A C104 118.4(3)
C89A C94A C104 121.6(3)
C96A C95A C100 119.8(4)
C96A C95A C90A 120.9(4)
C100 C95A C90A 119.2(4)
C95A C96A C97A 118.8(4)
C95A C96A C101 122.5(4)
C97A C96A C101 118.7(4)
C98A C97A C96A 121.9(4)
C98A C97A H97A 119.0
C96A C97A H97A 119.0
C99A C98A C97A 118.7(4)
C99A C98A C102 121.0(5)
C97A C98A C102 120.4(5)
C98A C99A C100 121.6(5)
C98A C99A H99A 119.2
C100 C99A H99A 119.2
C99A C100 C95A 119.2(4)
C99A C100 C103 118.2(4)
C95A C100 C103 122.6(4)
C105 C104 C109 119.4(3)
C105 C104 C94A 119.8(3)
C109 C104 C94A 120.7(3)
C106 C105 C104 119.3(4)
C106 C105 C110 118.8(4)
C104 C105 C110 122.0(4)
C107 C106 C105 121.6(4)
C107 C106 H106 119.2
C105 C106 H106 119.2
C106 C107 C108 118.9(4)
C106 C107 C111 120.8(5)
C108 C107 C111 120.2(4)
C107 C108 C109 121.1(4)
C107 C108 H108 119.4
C109 C108 H108 119.4
C108 C109 C104 119.2(4)
C108 C109 C112 119.4(4)
C104 C109 C112 121.4(4)
C114 C113 S3A 131.2(4)
C114 C113 As3A 110.2(3)
S3A C113 As3A 118.4(3)
C113 C114 S4A 131.2(3)
C113 C114 As4A 110.5(3)
S4A C114 As4A 118.1(2)
C113 S3A C115 103.9(4)
C116 C115 S3A 111.0(4)
C116 C115 H11J 109.4
S3A C115 H11J 109.4
C116 C115 H11K 109.4
S3A C115 H11K 109.4
H11J C115 H11K 108.0
C121 C116 C117 117.7(5)
C121 C116 C115 121.8(6)
C117 C116 C115 120.5(6)
C118 C117 C116 119.8(6)
C118 C117 H117 120.1
C116 C117 H117 120.1
C119 C118 C117 119.5(8)
C119 C118 H118 120.2
C117 C118 H118 120.2
C120 C119 C118 122.2(9)
C120 C119 H119 118.9
C118 C119 H119 118.9
C119 C120 C121 118.4(9)
C119 C120 H120 120.8
C121 C120 H120 120.8
C116 C121 C120 122.3(8)
C116 C121 H121 118.9
C120 C121 H121 118.9
C114 S4A C122 104.4(3)
C123 C122 S4A 111.2(3)
C123 C122 H22D 109.4
S4A C122 H22D 109.4
C123 C122 H22E 109.4
S4A C122 H22E 109.4
H22D C122 H22E 108.0
C124 C123 C128 120.0
C124 C123 C122 119.7(3)
C128 C123 C122 120.3(3)
C125 C124 C123 120.0
C125 C124 H124 120.0
C123 C124 H124 120.0
C124 C125 C126 120.0
C124 C125 H125 120.0
C126 C125 H125 120.0
C127 C126 C125 120.0
C127 C126 H126 120.0
C125 C126 H126 120.0
C126 C127 C128 120.0
C126 C127 H127 120.0
C128 C127 H127 120.0
C127 C128 C123 120.0
C127 C128 H22F 120.0
C123 C128 H22F 120.0
N4B As3B N3 76.3(4)
N4B As3B C23B 92.1(7)
N3 As3B C23B 81.3(10)
N4B As3B As4B 43.4(3)
N3 As3B As4B 38.7(2)
C23B As3B As4B 69.2(4)
N3 As4B N4B 79.7(4)
N3 As4B C24B 85.6(9)
N4B As4B C24B 89.8(7)
N3 As4B As3B 43.0(2)
N4B As4B As3B 42.9(3)
C24B As4B As3B 69.4(4)
C89B N4B As3B 129.2(9)
C89B N4B As4B 126.0(10)
As3B N4B As4B 93.7(4)
C90B C89B C94B 120.0
C90B C89B N4B 118.0(7)
C94B C89B N4B 122.0(7)
C89B C90B C91B 120.0
C89B C90B C95B 123.1(8)
C91B C90B C95B 115.6(9)
C92B C91B C90B 120.0
C92B C91B H91B 120.0
C90B C91B H91B 120.0
C91B C92B C93B 120.0
C91B C92B H92B 120.0
C93B C92B H92B 120.0
C94B C93B C92B 120.0
C94B C93B H93B 120.0
C92B C93B H93B 120.0
C93B C94B C89B 120.0
C93B C94B C14B 117.1(9)
C89B C94B C14B 122.9(9)
C96B C95B C10B 120.0
C96B C95B C90B 119.9(9)
C10B C95B C90B 120.1(9)
C95B C96B C97B 120.0
C95B C96B C11B 122.3(10)
C97B C96B C11B 116.9(10)
C98B C97B C96B 120.0
C98B C97B H97B 120.0
C96B C97B H97B 120.0
C97B C98B C99B 120.0
C97B C98B C12B 119.8(11)
C99B C98B C12B 120.2(11)
C10B C99B C98B 120.0
C10B C99B H99B 120.0
C98B C99B H99B 120.0
C99B C10B C95B 120.0
C99B C10B C13B 116.2(10)
C95B C10B C13B 123.6(10)
C96B C11B H11L 109.5
C96B C11B H11M 109.5
H11L C11B H11M 109.5
C96B C11B H11N 109.5
H11L C11B H11N 109.5
H11M C11B H11N 109.5
C98B C12B H12A 109.5
C98B C12B H12B 109.5
H12A C12B H12B 109.5
C98B C12B H12C 109.5
H12A C12B H12C 109.5
H12B C12B H12C 109.5
C10B C13B H13D 109.5
C10B C13B H13E 109.5
H13D C13B H13E 109.5
C10B C13B H13F 109.5
H13D C13B H13F 109.5
H13E C13B H13F 109.5
C15B C14B C19B 120.0
C15B C14B C94B 118.5(9)
C19B C14B C94B 121.5(9)
C16B C15B C14B 120.0
C16B C15B C20B 117.5(9)
C14B C15B C20B 122.5(10)
C17B C16B C15B 120.0
C17B C16B H16B 120.0
C15B C16B H16B 120.0
C16B C17B C18B 120.0
C16B C17B C21B 118.8(12)
C18B C17B C21B 119.1(12)
C19B C18B C17B 120.0
C19B C18B H18B 120.0
C17B C18B H18B 120.0
C18B C19B C14B 120.0
C18B C19B C22B 117.4(10)
C14B C19B C22B 122.3(10)
C15B C20B H20A 109.5
C15B C20B H20B 109.5
H20A C20B H20B 109.5
C15B C20B H20C 109.5
H20A C20B H20C 109.5
H20B C20B H20C 109.5
C17B C21B H21A 109.5
C17B C21B H21B 109.5
H21A C21B H21B 109.5
C17B C21B H21C 109.5
H21A C21B H21C 109.5
H21B C21B H21C 109.5
C19B C22B H22G 109.5
C19B C22B H22H 109.5
H22G C22B H22H 109.5
C19B C22B H22I 109.5
H22G C22B H22I 109.5
H22H C22B H22I 109.5
C24B C23B S3B 132.0(11)
C24B C23B As3B 110.8(8)
S3B C23B As3B 117.2(11)
C23B C24B S4B 131.2(12)
C23B C24B As4B 110.1(10)
S4B C24B As4B 118.0(9)
C215 S3B C23B 94(2)
C216 C215 S3B 103(3)
C216 C215 H21D 111.2
S3B C215 H21D 111.2
C216 C215 H21E 111.2
S3B C215 H21E 111.2
H21D C215 H21E 109.2
C217 C216 C221 120.0
C217 C216 C215 121(3)
C221 C216 C215 118(3)
C218 C217 C216 120.0
C218 C217 H217 120.0
C216 C217 H217 120.0
C217 C218 C219 120.0
C217 C218 H218 120.0
C219 C218 H218 120.0
C220 C219 C218 120.0
C220 C219 H219 120.0
C218 C219 H219 120.0
C219 C220 C221 120.0
C219 C220 H220 120.0
C221 C220 H220 120.0
C220 C221 C216 120.0
C220 C221 H221 120.0
C216 C221 H221 120.0
C24B S4B C222 98.4(14)
C223 C222 S4B 109.3(15)
C223 C222 H12D 109.8
S4B C222 H12D 109.8
C223 C222 H12E 109.8
S4B C222 H12E 109.8
H12D C222 H12E 108.3
C224 C223 C228 120.0
C224 C223 C222 126.9(19)
C228 C223 C222 113.0(19)
C225 C224 C223 120.0
C225 C224 H224 120.0
C223 C224 H224 120.0
C226 C225 C224 120.0
C226 C225 H225 120.0
C224 C225 H225 120.0
C225 C226 C227 120.0
C225 C226 H226 120.0
C227 C226 H226 120.0
C226 C227 C228 120.0
C226 C227 H227 120.0
C228 C227 H227 120.0
C227 C228 C223 120.0
C227 C228 H228 120.0
C223 C228 H228 120.0
N3 C65 C70 122.9(3)
N3 C65 C66 119.1(3)
C70 C65 C66 118.0(3)
C67 C66 C65 119.9(3)
C67 C66 C71 117.6(3)
C65 C66 C71 122.3(3)
C68 C67 C66 121.7(4)
C68 C67 H67 119.1
C66 C67 H67 119.1
C69 C68 C67 118.7(4)
C69 C68 H68 120.6
C67 C68 H68 120.6
C68 C69 C70 121.5(3)
C68 C69 H69 119.3
C70 C69 H69 119.3
C69 C70 C65 120.0(3)
C69 C70 C80 117.9(3)
C65 C70 C80 122.0(3)
C76 C71 C72 119.5(3)
C76 C71 C66 119.0(3)
C72 C71 C66 121.4(3)
C73 C72 C71 118.7(4)
C73 C72 C77 119.9(3)
C71 C72 C77 121.4(3)
C74 C73 C72 122.9(4)
C74 C73 H73 118.5
C72 C73 H73 118.5
C73 C74 C75 117.9(4)
C73 C74 C78 121.6(4)
C75 C74 C78 120.5(4)
C74 C75 C76 121.3(4)
C74 C75 H75 119.4
C76 C75 H75 119.4
C71 C76 C75 119.8(4)
C71 C76 C79 121.9(4)
C75 C76 C79 118.3(4)
C72 C77 H77A 109.5
C72 C77 H77B 109.5
H77A C77 H77B 109.5
C72 C77 H77C 109.5
H77A C77 H77C 109.5
H77B C77 H77C 109.5
C74 C78 H78A 109.5
C74 C78 H78B 109.5
H78A C78 H78B 109.5
C74 C78 H78C 109.5
H78A C78 H78C 109.5
H78B C78 H78C 109.5
C76 C79 H79A 109.5
C76 C79 H79B 109.5
H79A C79 H79B 109.5
C76 C79 H79C 109.5
H79A C79 H79C 109.5
H79B C79 H79C 109.5
C81 C80 C85 119.4(3)
C81 C80 C70 120.9(3)
C85 C80 C70 119.6(3)
C82 C81 C80 118.8(4)
C82 C81 C86 120.1(4)
C80 C81 C86 121.0(4)
C83 C82 C81 122.1(4)
C83 C82 H82 119.0
C81 C82 H82 119.0
C82 C83 C84 118.8(4)
C82 C83 C87 120.3(4)
C84 C83 C87 120.9(4)
C83 C84 C85 121.9(4)
C83 C84 H84 119.0
C85 C84 H84 119.0
C84 C85 C80 118.8(3)
C84 C85 C88 119.8(3)
C80 C85 C88 121.4(3)
C81 C86 H86A 109.5
C81 C86 H86B 109.5
H86A C86 H86B 109.5
C81 C86 H86C 109.5
H86A C86 H86C 109.5
H86B C86 H86C 109.5
C83 C87 H87A 109.5
C83 C87 H87B 109.5
H87A C87 H87B 109.5
C83 C87 H87C 109.5
H87A C87 H87C 109.5
H87B C87 H87C 109.5
C85 C88 H88A 109.5
C85 C88 H88B 109.5
H88A C88 H88B 109.5
C85 C88 H88C 109.5
H88A C88 H88C 109.5
H88B C88 H88C 109.5
C130 C129 C134 120.0
C130 C129 H129 120.0
C134 C129 H129 120.0
C131 C130 C129 120.0
C131 C130 H130 120.0
C129 C130 H130 120.0
C130 C131 C132 120.0
C130 C131 H131 120.0
C132 C131 H131 120.0
C131 C132 C133 120.0
C131 C132 H132 120.0
C133 C132 H132 120.0
C134 C133 C132 120.0
C134 C133 H133 120.0
C132 C133 H133 120.0
C133 C134 C129 120.0
C133 C134 H134 120.0
C129 C134 H134 120.0
C136 C135 C140 120.0
C136 C135 H135 120.0
C140 C135 H135 120.0
C135 C136 C137 120.0
C135 C136 H136 120.0
C137 C136 H136 120.0
C138 C137 C136 120.0
C138 C137 H137 120.0
C136 C137 H137 120.0
C137 C138 C139 120.0
C137 C138 H138 120.0
C139 C138 H138 120.0
C140 C139 C138 120.0
C140 C139 H139 120.0
C138 C139 H139 120.0
C139 C140 C135 120.0
C139 C140 H140 120.0
C135 C140 H140 120.0

loop_
_geom_bond_atom_site_label_1
_geom_bond_atom_site_label_2
_geom_bond_distance
As1 N1 1.884(3)
As1 N2 1.896(3)
As1 C49 2.041(4)
As1 As2 2.7665(8)
As2 N1 1.881(3)
As2 N2 1.934(3)
As2 C50 2.007(4)
S1 C49 1.732(4)
S1 C51 1.819(5)
S1 C251 1.819(10)
S2 C50 1.760(4)
S2 C58 1.826(4)
N1 C1 1.396(4)
N2 C25 1.411(4)
C1 C6 1.406(4)
C1 C2 1.415(4)
C2 C3 1.386(5)
C2 C7 1.496(4)
C3 C4 1.381(5)
C3 H3 0.9500
C4 C5 1.393(5)
C4 H4 0.9500
C5 C6 1.390(5)
C5 H5 0.9500
C6 C16 1.500(4)
C7 C12 1.402(5)
C7 C8 1.405(5)
C8 C9 1.389(5)
C8 C13 1.506(5)
C9 C10 1.386(5)
C9 H9 0.9500
C10 C11 1.380(5)
C10 C14 1.511(5)
C11 C12 1.393(5)
C11 H11 0.9500
C12 C15 1.498(5)
C13 H13A 0.9800
C13 H13B 0.9800
C13 H13C 0.9800
C14 H14A 0.9800
C14 H14B 0.9800
C14 H14C 0.9800
C15 H15A 0.9800
C15 H15B 0.9800
C15 H15C 0.9800
C16 C17 1.400(5)
C16 C21 1.405(5)
C17 C18 1.393(5)
C17 C22 1.506(5)
C18 C19 1.382(6)
C18 H18 0.9500
C19 C20 1.369(6)
C19 C23 1.522(5)
C20 C21 1.389(5)
C20 H20 0.9500
C21 C24 1.497(5)
C22 H22A 0.9800
C22 H22B 0.9800
C22 H22C 0.9800
C23 H23A 0.9800
C23 H23B 0.9800
C23 H23C 0.9800
C24 H24A 0.9800
C24 H24B 0.9800
C24 H24C 0.9800
C25 C26 1.412(4)
C25 C30 1.418(5)
C26 C27 1.398(5)
C26 C31 1.491(5)
C27 C28 1.383(5)
C27 H27 0.9500
C28 C29 1.376(5)
C28 H28 0.9500
C29 C30 1.393(5)
C29 H29 0.9500
C30 C40 1.496(4)
C31 C32 1.403(5)
C31 C36 1.419(5)
C32 C33 1.391(5)
C32 C37 1.506(6)
C33 C34 1.386(6)
C33 H33 0.9500
C34 C35 1.367(6)
C34 C38 1.535(6)
C35 C36 1.388(5)
C35 H35 0.9500
C36 C39 1.489(5)
C37 H37A 0.9800
C37 H37B 0.9800
C37 H37C 0.9800
C38 H38A 0.9800
C38 H38B 0.9800
C38 H38C 0.9800
C39 H39A 0.9800
C39 H39B 0.9800
C39 H39C 0.9800
C40 C41 1.404(5)
C40 C45 1.406(5)
C41 C42 1.393(5)
C41 C46 1.494(6)
C42 C43 1.386(6)
C42 H42 0.9500
C43 C44 1.375(6)
C43 C47 1.527(5)
C44 C45 1.395(5)
C44 H44 0.9500
C45 C48 1.500(6)
C46 H46A 0.9800
C46 H46B 0.9800
C46 H46C 0.9800
C47 H47A 0.9800
C47 H47B 0.9800
C47 H47C 0.9800
C48 H48A 0.9800
C48 H48B 0.9800
C48 H48C 0.9800
C49 C50 1.349(5)
C51 C52 1.507(7)
C51 H51A 0.9900
C51 H51B 0.9900
C52 C53 1.375(8)
C52 C57 1.386(7)
C53 C54 1.392(8)
C53 H53 0.9500
C54 C55 1.368(10)
C54 H54 0.9500
C55 C56 1.355(10)
C55 H55 0.9500
C56 C57 1.372(9)
C56 H56 0.9500
C57 H57 0.9500
C251 C252 1.51(3)
C251 H25A 0.9900
C251 H25B 0.9900
C252 C253 1.3900
C252 C257 1.3900
C253 C254 1.3900
C253 H253 0.9500
C254 C255 1.3900
C254 H254 0.9500
C255 C256 1.3900
C255 H255 0.9500
C256 C257 1.3900
C256 H256 0.9500
C257 H257 0.9500
C58 C59 1.506(5)
C58 H58A 0.9900
C58 H58B 0.9900
C59 C60 1.3900
C59 C64 1.3900
C60 C61 1.3900
C60 H60 0.9500
C61 C62 1.3900
C61 H61 0.9500
C62 C63 1.3900
C62 H62 0.9500
C63 C64 1.3900
C63 H26A 0.9500
C64 H26C 0.9500
N3 C65 1.394(4)
N3 As4B 1.750(7)
N3 As3B 1.907(8)
N3 As4A 1.916(3)
N3 As3A 1.918(3)
As3A N4A 1.893(3)
As3A C113 2.031(4)
As3A As4A 2.7538(13)
As4A N4A 1.906(3)
As4A C114 2.029(4)
N4A C89A 1.395(4)
C89A C94A 1.409(4)
C89A C90A 1.416(5)
C90A C91A 1.390(5)
C90A C95A 1.509(5)
C91A C92A 1.386(5)
C91A H91A 0.9500
C92A C93A 1.385(5)
C92A H92A 0.9500
C93A C94A 1.392(5)
C93A H93A 0.9500
C94A C104 1.496(5)
C95A C96A 1.396(5)
C95A C100 1.400(5)
C96A C97A 1.397(5)
C96A C101 1.512(7)
C97A C98A 1.379(6)
C97A H97A 0.9500
C98A C99A 1.373(6)
C98A C102 1.524(6)
C99A C100 1.394(5)
C99A H99A 0.9500
C100 C103 1.514(7)
C101 H10A 0.9800
C101 H10B 0.9800
C101 H10C 0.9800
C102 H10D 0.9800
C102 H10E 0.9800
C102 H10F 0.9800
C103 H10G 0.9800
C103 H10H 0.9800
C103 H10I 0.9800
C104 C105 1.398(5)
C104 C109 1.408(5)
C105 C106 1.390(5)
C105 C110 1.517(6)
C106 C107 1.377(5)
C106 H106 0.9500
C107 C108 1.385(5)
C107 C111 1.532(7)
C108 C109 1.393(5)
C108 H108 0.9500
C109 C112 1.498(6)
C110 H11A 0.9800
C110 H11B 0.9800
C110 H11C 0.9800
C111 H11D 0.9800
C111 H11E 0.9800
C111 H11F 0.9800
C112 H11G 0.9800
C112 H11H 0.9800
C112 H11I 0.9800
C113 C114 1.338(5)
C113 S3A 1.724(8)
C114 S4A 1.743(5)
S3A C115 1.835(7)
C115 C116 1.499(7)
C115 H11J 0.9900
C115 H11K 0.9900
C116 C121 1.357(8)
C116 C117 1.384(8)
C117 C118 1.377(10)
C117 H117 0.9500
C118 C119 1.343(13)
C118 H118 0.9500
C119 C120 1.332(14)
C119 H119 0.9500
C120 C121 1.366(11)
C120 H120 0.9500
C121 H121 0.9500
S4A C122 1.833(5)
C122 C123 1.511(5)
C122 H22D 0.9900
C122 H22E 0.9900
C123 C124 1.3900
C123 C128 1.3900
C124 C125 1.3900
C124 H124 0.9500
C125 C126 1.3900
C125 H125 0.9500
C126 C127 1.3900
C126 H126 0.9500
C127 C128 1.3900
C127 H127 0.9500
C128 H22F 0.9500
As3B N4B 1.889(8)
As3B C23B 2.027(10)
As3B As4B 2.768(7)
As4B N4B 1.906(9)
As4B C24B 2.029(10)
N4B C89B 1.407(8)
C89B C90B 1.3900
C89B C94B 1.3900
C90B C91B 1.3900
C90B C95B 1.519(8)
C91B C92B 1.3900
C91B H91B 0.9500
C92B C93B 1.3900
C92B H92B 0.9500
C93B C94B 1.3900
C93B H93B 0.9500
C94B C14B 1.504(7)
C95B C96B 1.3900
C95B C10B 1.3900
C96B C97B 1.3900
C96B C11B 1.516(10)
C97B C98B 1.3900
C97B H97B 0.9500
C98B C99B 1.3900
C98B C12B 1.524(9)
C99B C10B 1.3900
C99B H99B 0.9500
C10B C13B 1.519(10)
C11B H11L 0.9800
C11B H11M 0.9800
C11B H11N 0.9800
C12B H12A 0.9800
C12B H12B 0.9800
C12B H12C 0.9800
C13B H13D 0.9800
C13B H13E 0.9800
C13B H13F 0.9800
C14B C15B 1.3900
C14B C19B 1.3900
C15B C16B 1.3900
C15B C20B 1.519(9)
C16B C17B 1.3900
C16B H16B 0.9500
C17B C18B 1.3900
C17B C21B 1.536(11)
C18B C19B 1.3900
C18B H18B 0.9500
C19B C22B 1.501(9)
C20B H20A 0.9800
C20B H20B 0.9800
C20B H20C 0.9800
C21B H21A 0.9800
C21B H21B 0.9800
C21B H21C 0.9800
C22B H22G 0.9800
C22B H22H 0.9800
C22B H22I 0.9800
C23B C24B 1.340(10)
C23B S3B 1.99(4)
C24B S4B 1.83(2)
S3B C215 1.80(4)
C215 C216 1.55(3)
C215 H21D 0.9900
C215 H21E 0.9900
C216 C217 1.3900
C216 C221 1.3900
C217 C218 1.3900
C217 H217 0.9500
C218 C219 1.3900
C218 H218 0.9500
C219 C220 1.3900
C219 H219 0.9500
C220 C221 1.3900
C220 H220 0.9500
C221 H221 0.9500
S4B C222 1.88(2)
C222 C223 1.53(2)
C222 H12D 0.9900
C222 H12E 0.9900
C223 C224 1.3900
C223 C228 1.3900
C224 C225 1.3900
C224 H224 0.9500
C225 C226 1.3900
C225 H225 0.9500
C226 C227 1.3900
C226 H226 0.9500
C227 C228 1.3900
C227 H227 0.9500
C228 H228 0.9500
C65 C70 1.414(5)
C65 C66 1.422(5)
C66 C67 1.394(5)
C66 C71 1.499(5)
C67 C68 1.386(5)
C67 H67 0.9500
C68 C69 1.383(5)
C68 H68 0.9500
C69 C70 1.402(5)
C69 H69 0.9500
C70 C80 1.493(5)
C71 C76 1.395(5)
C71 C72 1.405(5)
C72 C73 1.389(5)
C72 C77 1.512(5)
C73 C74 1.378(6)
C73 H73 0.9500
C74 C75 1.386(6)
C74 C78 1.514(6)
C75 C76 1.401(6)
C75 H75 0.9500
C76 C79 1.508(6)
C77 H77A 0.9800
C77 H77B 0.9800
C77 H77C 0.9800
C78 H78A 0.9800
C78 H78B 0.9800
C78 H78C 0.9800
C79 H79A 0.9800
C79 H79B 0.9800
C79 H79C 0.9800
C80 C81 1.404(5)
C80 C85 1.407(5)
C81 C82 1.395(5)
C81 C86 1.505(6)
C82 C83 1.365(6)
C82 H82 0.9500
C83 C84 1.375(6)
C83 C87 1.517(6)
C84 C85 1.393(5)
C84 H84 0.9500
C85 C88 1.502(5)
C86 H86A 0.9800
C86 H86B 0.9800
C86 H86C 0.9800
C87 H87A 0.9800
C87 H87B 0.9800
C87 H87C 0.9800
C88 H88A 0.9800
C88 H88B 0.9800
C88 H88C 0.9800
C129 C130 1.3900
C129 C134 1.3900
C129 H129 0.9500
C130 C131 1.3900
C130 H130 0.9500
C131 C132 1.3900
C131 H131 0.9500
C132 C133 1.3900
C132 H132 0.9500
C133 C134 1.3900
C133 H133 0.9500
C134 H134 0.9500
C135 C136 1.3900
C135 C140 1.3900
C135 H135 0.9500
C136 C137 1.3900
C136 H136 0.9500
C137 C138 1.3900
C137 H137 0.9500
C138 C139 1.3900
C138 H138 0.9500
C139 C140 1.3900
C139 H139 0.9500
C140 H140 0.9500

loop_
_geom_torsion_atom_site_label_1
_geom_torsion_atom_site_label_2
_geom_torsion_atom_site_label_3
_geom_torsion_atom_site_label_4
_geom_torsion
N2 As1 As2 N1 -132.06(18)
C49 As1 As2 N1 112.89(17)
N1 As1 As2 N2 132.06(18)
C49 As1 As2 N2 -115.05(16)
N1 As1 As2 C50 -116.07(17)
N2 As1 As2 C50 111.87(16)
C49 As1 As2 C50 -3.18(15)
N2 As2 N1 C1 162.8(3)
C50 As2 N1 C1 -108.2(3)
As1 As2 N1 C1 -165.7(4)
N2 As2 N1 As1 -31.45(11)
C50 As2 N1 As1 57.54(14)
N2 As1 N1 C1 -162.1(3)
C49 As1 N1 C1 106.6(3)
As2 As1 N1 C1 165.9(4)
N2 As1 N1 As2 32.02(12)
C49 As1 N1 As2 -59.33(14)
N1 As1 N2 C25 -168.4(3)
C49 As1 N2 C25 -79.7(3)
As2 As1 N2 C25 -137.4(3)
N1 As1 N2 As2 -30.97(11)
C49 As1 N2 As2 57.77(13)
N1 As2 N2 C25 172.1(3)
C50 As2 N2 C25 80.3(3)
As1 As2 N2 C25 140.9(3)
N1 As2 N2 As1 31.14(12)
C50 As2 N2 As1 -60.62(14)
As2 N1 C1 C6 -159.3(3)
As1 N1 C1 C6 39.8(5)
As2 N1 C1 C2 18.3(5)
As1 N1 C1 C2 -142.6(3)
N1 C1 C2 C3 -177.8(3)
C6 C1 C2 C3 -0.2(5)
N1 C1 C2 C7 2.4(5)
C6 C1 C2 C7 -179.9(3)
C1 C2 C3 C4 -0.6(6)
C7 C2 C3 C4 179.2(4)
C2 C3 C4 C5 0.5(6)
C3 C4 C5 C6 0.2(6)
C4 C5 C6 C1 -0.9(6)
C4 C5 C6 C16 176.9(4)
N1 C1 C6 C5 178.6(3)
C2 C1 C6 C5 0.9(5)
N1 C1 C6 C16 0.9(5)
C2 C1 C6 C16 -176.8(3)
C3 C2 C7 C12 89.2(4)
C1 C2 C7 C12 -91.0(4)
C3 C2 C7 C8 -88.2(4)
C1 C2 C7 C8 91.6(4)
C12 C7 C8 C9 2.2(5)
C2 C7 C8 C9 179.6(3)
C12 C7 C8 C13 -179.1(3)
C2 C7 C8 C13 -1.7(5)
C7 C8 C9 C10 2.2(5)
C13 C8 C9 C10 -176.5(3)
C8 C9 C10 C11 -3.9(5)
C8 C9 C10 C14 172.9(3)
C9 C10 C11 C12 1.2(5)
C14 C10 C11 C12 -175.5(3)
C10 C11 C12 C7 3.0(5)
C10 C11 C12 C15 -178.3(3)
C8 C7 C12 C11 -4.7(5)
C2 C7 C12 C11 177.9(3)
C8 C7 C12 C15 176.7(3)
C2 C7 C12 C15 -0.7(5)
C5 C6 C16 C17 -104.0(4)
C1 C6 C16 C17 73.8(4)
C5 C6 C16 C21 72.1(4)
C1 C6 C16 C21 -110.1(4)
C21 C16 C17 C18 -3.5(5)
C6 C16 C17 C18 172.5(3)
C21 C16 C17 C22 176.9(3)
C6 C16 C17 C22 -7.1(5)
C16 C17 C18 C19 0.7(6)
C22 C17 C18 C19 -179.6(4)
C17 C18 C19 C20 2.6(6)
C17 C18 C19 C23 -177.5(4)
C18 C19 C20 C21 -3.2(6)
C23 C19 C20 C21 176.9(4)
C19 C20 C21 C16 0.5(6)
C19 C20 C21 C24 -179.5(4)
C17 C16 C21 C20 2.9(5)
C6 C16 C21 C20 -173.1(3)
C17 C16 C21 C24 -177.1(3)
C6 C16 C21 C24 6.8(5)
As1 N2 C25 C26 -16.4(5)
As2 N2 C25 C26 -142.6(3)
As1 N2 C25 C30 167.7(2)
As2 N2 C25 C30 41.5(4)
N2 C25 C26 C27 -176.9(3)
C30 C25 C26 C27 -0.9(5)
N2 C25 C26 C31 -1.1(5)
C30 C25 C26 C31 174.8(3)
C25 C26 C27 C28 0.0(6)
C31 C26 C27 C28 -176.0(3)
C26 C27 C28 C29 0.7(6)
C27 C28 C29 C30 -0.4(6)
C28 C29 C30 C25 -0.6(6)
C28 C29 C30 C40 174.9(4)
N2 C25 C30 C29 177.3(3)
C26 C25 C30 C29 1.3(5)
N2 C25 C30 C40 2.0(5)
C26 C25 C30 C40 -174.1(3)
C27 C26 C31 C32 -73.5(4)
C25 C26 C31 C32 110.6(4)
C27 C26 C31 C36 102.1(4)
C25 C26 C31 C36 -73.8(4)
C36 C31 C32 C33 4.1(5)
C26 C31 C32 C33 179.7(3)
C36 C31 C32 C37 -174.0(3)
C26 C31 C32 C37 1.6(5)
C31 C32 C33 C34 0.0(6)
C37 C32 C33 C34 178.1(4)
C32 C33 C34 C35 -3.3(6)
C32 C33 C34 C38 174.7(4)
C33 C34 C35 C36 2.5(6)
C38 C34 C35 C36 -175.6(4)
C34 C35 C36 C31 1.6(5)
C34 C35 C36 C39 -178.0(3)
C32 C31 C36 C35 -4.9(5)
C26 C31 C36 C35 179.4(3)
C32 C31 C36 C39 174.7(3)
C26 C31 C36 C39 -1.0(5)
C29 C30 C40 C41 -102.5(4)
C25 C30 C40 C41 72.9(4)
C29 C30 C40 C45 76.8(4)
C25 C30 C40 C45 -107.7(4)
C45 C40 C41 C42 1.9(5)
C30 C40 C41 C42 -178.7(3)
C45 C40 C41 C46 -178.3(3)
C30 C40 C41 C46 1.0(5)
C40 C41 C42 C43 0.2(6)
C46 C41 C42 C43 -179.6(4)
C41 C42 C43 C44 -1.6(6)
C41 C42 C43 C47 -179.6(4)
C42 C43 C44 C45 1.0(6)
C47 C43 C44 C45 178.9(4)
C43 C44 C45 C40 1.1(5)
C43 C44 C45 C48 -179.0(4)
C41 C40 C45 C44 -2.5(5)
C30 C40 C45 C44 178.1(3)
C41 C40 C45 C48 177.5(3)
C30 C40 C45 C48 -1.8(5)
C51 S1 C49 C50 -157.6(7)
C251 S1 C49 C50 -162(4)
C51 S1 C49 As1 20.6(7)
C251 S1 C49 As1 16(4)
N1 As1 C49 C50 43.4(3)
N2 As1 C49 C50 -34.5(3)
As2 As1 C49 C50 4.7(2)
N1 As1 C49 S1 -135.0(2)
N2 As1 C49 S1 147.1(2)
As2 As1 C49 S1 -173.6(2)
S1 C49 C50 S2 -2.1(5)
As1 C49 C50 S2 179.5(2)
S1 C49 C50 As2 171.9(2)
As1 C49 C50 As2 -6.5(3)
C58 S2 C50 C49 -62.9(4)
C58 S2 C50 As2 123.8(3)
N1 As2 C50 C49 -32.8(3)
N2 As2 C50 C49 44.3(3)
As1 As2 C50 C49 4.8(2)
N1 As2 C50 S2 141.4(2)
N2 As2 C50 S2 -141.6(2)
As1 As2 C50 S2 179.0(2)
C49 S1 C51 C52 166.3(10)
C251 S1 C51 C52 -112(27)
S1 C51 C52 C53 -114.1(10)
S1 C51 C52 C57 59.9(13)
C57 C52 C53 C54 0.3(8)
C51 C52 C53 C54 174.5(8)
C52 C53 C54 C55 -1.2(10)
C53 C54 C55 C56 0.9(10)
C54 C55 C56 C57 0.3(11)
C55 C56 C57 C52 -1.1(11)
C53 C52 C57 C56 0.8(9)
C51 C52 C57 C56 -173.3(8)
C49 S1 C251 C252 168(4)
C51 S1 C251 C252 68(23)
S1 C251 C252 C253 -134(4)
S1 C251 C252 C257 60(7)
C257 C252 C253 C254 0.0
C251 C252 C253 C254 -166(5)
C252 C253 C254 C255 0.0
C253 C254 C255 C256 0.0
C254 C255 C256 C257 0.0
C255 C256 C257 C252 0.0
C253 C252 C257 C256 0.0
C251 C252 C257 C256 166(5)
C50 S2 C58 C59 169.7(3)
S2 C58 C59 C60 74.2(3)
S2 C58 C59 C64 -106.3(3)
C64 C59 C60 C61 0.0
C58 C59 C60 C61 179.5(3)
C59 C60 C61 C62 0.0
C60 C61 C62 C63 0.0
C61 C62 C63 C64 0.0
C62 C63 C64 C59 0.0
C60 C59 C64 C63 0.0
C58 C59 C64 C63 -179.5(3)
C65 N3 As3A N4A -176.1(3)
As4B N3 As3A N4A -23.0(2)
As3B N3 As3A N4A 98.7(17)
As4A N3 As3A N4A -32.90(13)
C65 N3 As3A C113 -84.9(3)
As4B N3 As3A C113 68.2(3)
As3B N3 As3A C113 -170.1(17)
As4A N3 As3A C113 58.3(2)
C65 N3 As3A As4A -143.2(3)
As4B N3 As3A As4A 9.87(18)
As3B N3 As3A As4A 131.6(17)
C65 N3 As4A N4A 173.6(3)
As4B N3 As4A N4A -67.6(12)
As3B N3 As4A N4A 25.9(3)
As3A N3 As4A N4A 32.69(13)
C65 N3 As4A C114 84.1(3)
As4B N3 As4A C114 -157.1(12)
As3B N3 As4A C114 -63.7(3)
As3A N3 As4A C114 -56.8(2)
C65 N3 As4A As3A 140.9(3)
As4B N3 As4A As3A -100.3(12)
As3B N3 As4A As3A -6.8(2)
N3 As3A As4A N4A -129.8(2)
C113 As3A As4A N4A 115.4(3)
N4A As3A As4A N3 129.8(2)
C113 As3A As4A N3 -114.8(3)
N4A As3A As4A C114 -113.4(3)
N3 As3A As4A C114 116.8(3)
C113 As3A As4A C114 2.0(3)
N3 As3A N4A C89A 176.5(4)
C113 As3A N4A C89A 85.5(4)
As4A As3A N4A C89A 143.4(4)
N3 As3A N4A As4A 33.13(13)
C113 As3A N4A As4A -57.9(2)
N3 As4A N4A C89A -179.2(3)
C114 As4A N4A C89A -86.7(4)
As3A As4A N4A C89A -146.0(4)
N3 As4A N4A As3A -33.20(13)
C114 As4A N4A As3A 59.3(2)
As3A N4A C89A C94A 7.7(6)
As4A N4A C89A C94A 140.7(3)
As3A N4A C89A C90A -175.5(3)
As4A N4A C89A C90A -42.5(5)
N4A C89A C90A C91A 176.6(4)
C94A C89A C90A C91A -6.4(6)
N4A C89A C90A C95A -9.0(6)
C94A C89A C90A C95A 167.9(4)
C89A C90A C91A C92A 3.1(7)
C95A C90A C91A C92A -171.5(5)
C90A C91A C92A C93A 1.8(8)
C91A C92A C93A C94A -3.3(8)
C92A C93A C94A C89A -0.2(7)
C92A C93A C94A C104 177.9(4)
N4A C89A C94A C93A -178.2(4)
C90A C89A C94A C93A 5.0(6)
N4A C89A C94A C104 3.8(6)
C90A C89A C94A C104 -173.0(4)
C91A C90A C95A C96A -70.9(6)
C89A C90A C95A C96A 114.6(5)
C91A C90A C95A C100 105.2(5)
C89A C90A C95A C100 -69.3(6)
C100 C95A C96A C97A -0.1(6)
C90A C95A C96A C97A 176.0(5)
C100 C95A C96A C101 178.2(6)
C90A C95A C96A C101 -5.7(8)
C95A C96A C97A C98A 0.0(7)
C101 C96A C97A C98A -178.4(6)
C96A C97A C98A C99A 1.0(8)
C96A C97A C98A C102 -178.7(13)
C97A C98A C99A C100 -2.1(8)
C102 C98A C99A C100 177.7(13)
C98A C99A C100 C95A 2.0(7)
C98A C99A C100 C103 -178.7(7)
C96A C95A C100 C99A -0.9(6)
C90A C95A C100 C99A -177.0(5)
C96A C95A C100 C103 179.9(7)
C90A C95A C100 C103 3.7(8)
C93A C94A C104 C105 -101.9(5)
C89A C94A C104 C105 76.2(6)
C93A C94A C104 C109 75.8(6)
C89A C94A C104 C109 -106.1(5)
C109 C104 C105 C106 4.3(6)
C94A C104 C105 C106 -178.0(5)
C109 C104 C105 C110 -176.0(6)
C94A C104 C105 C110 1.7(7)
C104 C105 C106 C107 2.5(6)
C110 C105 C106 C107 -177.3(6)
C105 C106 C107 C108 -5.8(6)
C105 C106 C107 C111 178.8(9)
C106 C107 C108 C109 2.4(6)
C111 C107 C108 C109 177.8(9)
C107 C108 C109 C104 4.2(6)
C107 C108 C109 C112 -175.6(8)
C105 C104 C109 C108 -7.5(6)
C94A C104 C109 C108 174.8(5)
C105 C104 C109 C112 172.3(7)
C94A C104 C109 C112 -5.4(9)
N4A As3A C113 C114 35.6(6)
N3 As3A C113 C114 -42.2(6)
As4A As3A C113 C114 -3.0(5)
N4A As3A C113 S3A -149.0(5)
N3 As3A C113 S3A 133.2(5)
As4A As3A C113 S3A 172.3(6)
S3A C113 C114 S4A 14.6(13)
As3A C113 C114 S4A -170.8(5)
S3A C113 C114 As4A -170.5(7)
As3A C113 C114 As4A 4.1(6)
N4A As4A C114 C113 -42.1(5)
N3 As4A C114 C113 35.4(5)
As3A As4A C114 C113 -3.0(5)
N4A As4A C114 S4A 133.6(4)
N3 As4A C114 S4A -148.9(4)
As3A As4A C114 S4A 172.7(5)
C114 C113 S3A C115 36.5(10)
As3A C113 S3A C115 -137.7(5)
C113 S3A C115 C116 157.2(5)
S3A C115 C116 C121 -71.9(7)
S3A C115 C116 C117 110.2(6)
C121 C116 C117 C118 -0.2(9)
C115 C116 C117 C118 177.8(7)
C116 C117 C118 C119 -0.1(12)
C117 C118 C119 C120 2.2(15)
C118 C119 C120 C121 -3.8(16)
C117 C116 C121 C120 -1.5(10)
C115 C116 C121 C120 -179.5(7)
C119 C120 C121 C116 3.5(14)
C113 C114 S4A C122 37.6(8)
As4A C114 S4A C122 -137.0(4)
C114 S4A C122 C123 125.6(4)
S4A C122 C123 C124 -78.9(4)
S4A C122 C123 C128 102.1(3)
C128 C123 C124 C125 0.0
C122 C123 C124 C125 -179.0(4)
C123 C124 C125 C126 0.0
C124 C125 C126 C127 0.0
C125 C126 C127 C128 0.0
C126 C127 C128 C123 0.0
C124 C123 C128 C127 0.0
C122 C123 C128 C127 179.0(4)
C65 N3 As3B N4B 172.9(7)
As4B N3 As3B N4B -27.0(6)
As4A N3 As3B N4B -37.1(6)
As3A N3 As3B N4B -86.0(18)
C65 N3 As3B C23B -92.8(11)
As4B N3 As3B C23B 67.4(11)
As4A N3 As3B C23B 57.2(11)
As3A N3 As3B C23B 8.3(19)
C65 N3 As3B As4B -160.2(4)
As4A N3 As3B As4B -10.11(18)
As3A N3 As3B As4B -59.1(17)
C65 N3 As4B N4B -176.4(7)
As3B N3 As4B N4B 26.3(6)
As4A N3 As4B N4B 114.3(13)
As3A N3 As4B N4B 34.1(6)
C65 N3 As4B C24B 92.9(10)
As3B N3 As4B C24B -64.3(10)
As4A N3 As4B C24B 23.6(15)
As3A N3 As4B C24B -56.5(9)
C65 N3 As4B As3B 157.2(5)
As4A N3 As4B As3B 88.0(12)
As3A N3 As4B As3B 7.8(2)
N4B As3B As4B N3 140.1(9)
C23B As3B As4B N3 -102.5(15)
N3 As3B As4B N4B -140.1(9)
C23B As3B As4B N4B 117.3(14)
N4B As3B As4B C24B -113.5(12)
N3 As3B As4B C24B 106.3(14)
C23B As3B As4B C24B 3.8(17)
N3 As3B N4B C89B 168.8(18)
C23B As3B N4B C89B 88(2)
As4B As3B N4B C89B 144(2)
N3 As3B N4B As4B 24.4(5)
C23B As3B N4B As4B -56.2(11)
N3 As4B N4B C89B -172.5(16)
C24B As4B N4B C89B -87(2)
As3B As4B N4B C89B -146(2)
N3 As4B N4B As3B -26.4(6)
C24B As4B N4B As3B 59.2(10)
As3B N4B C89B C90B -170.3(12)
As4B N4B C89B C90B -36(2)
As3B N4B C89B C94B 7(2)
As4B N4B C89B C94B 141.2(12)
C94B C89B C90B C91B 0.0
N4B C89B C90B C91B 177.5(18)
C94B C89B C90B C95B 166.4(17)
N4B C89B C90B C95B -16(2)
C89B C90B C91B C92B 0.0
C95B C90B C91B C92B -167.4(16)
C90B C91B C92B C93B 0.0
C91B C92B C93B C94B 0.0
C92B C93B C94B C89B 0.0
C92B C93B C94B C14B -179.7(15)
C90B C89B C94B C93B 0.0
N4B C89B C94B C93B -177.4(18)
C90B C89B C94B C14B 179.7(16)
N4B C89B C94B C14B 2(2)
C89B C90B C95B C96B 124.9(19)
C91B C90B C95B C96B -68(2)
C89B C90B C95B C10B -56(2)
C91B C90B C95B C10B 111.4(18)
C10B C95B C96B C97B 0.0
C90B C95B C96B C97B 180(2)
C10B C95B C96B C11B 169(4)
C90B C95B C96B C11B -11(4)
C95B C96B C97B C98B 0.0
C11B C96B C97B C98B -170(3)
C96B C97B C98B C99B 0.0
C96B C97B C98B C12B -179(7)
C97B C98B C99B C10B 0.0
C12B C98B C99B C10B 179(7)
C98B C99B C10B C95B 0.0
C98B C99B C10B C13B -174(4)
C96B C95B C10B C99B 0.0
C90B C95B C10B C99B -180(2)
C96B C95B C10B C13B 174(4)
C90B C95B C10B C13B -6(4)
C93B C94B C14B C15B -105(2)
C89B C94B C14B C15B 76(2)
C93B C94B C14B C19B 75(2)
C89B C94B C14B C19B -105(2)
C19B C14B C15B C16B 0.0
C94B C14B C15B C16B 180(2)
C19B C14B C15B C20B 177(4)
C94B C14B C15B C20B -4(4)
C14B C15B C16B C17B 0.0
C20B C15B C16B C17B -177(4)
C15B C16B C17B C18B 0.0
C15B C16B C17B C21B 163(5)
C16B C17B C18B C19B 0.0
C21B C17B C18B C19B -163(5)
C17B C18B C19B C14B 0.0
C17B C18B C19B C22B -174(4)
C15B C14B C19B C18B 0.0
C94B C14B C19B C18B -180(2)
C15B C14B C19B C22B 174(5)
C94B C14B C19B C22B -6(5)
N4B As3B C23B C24B 32(3)
N3 As3B C23B C24B -44(3)
As4B As3B C23B C24B -6(3)
N4B As3B C23B S3B -149(3)
N3 As3B C23B S3B 135(3)
As4B As3B C23B S3B 174(3)
S3B C23B C24B S4B 19(7)
As3B C23B C24B S4B -162(3)
S3B C23B C24B As4B -171(3)
As3B C23B C24B As4B 8(4)
N3 As4B C24B C23B 35(3)
N4B As4B C24B C23B -44(3)
As3B As4B C24B C23B -6(3)
N3 As4B C24B S4B -153(2)
N4B As4B C24B S4B 127(2)
As3B As4B C24B S4B 166(3)
C24B C23B S3B C215 59(5)
As3B C23B S3B C215 -121(3)
C23B S3B C215 C216 -174(3)
S3B C215 C216 C217 84(3)
S3B C215 C216 C221 -100(3)
C221 C216 C217 C218 0.0
C215 C216 C217 C218 175(3)
C216 C217 C218 C219 0.0
C217 C218 C219 C220 0.0
C218 C219 C220 C221 0.0
C219 C220 C221 C216 0.0
C217 C216 C221 C220 0.0
C215 C216 C221 C220 -176(3)
C23B C24B S4B C222 54(4)
As4B C24B S4B C222 -116(2)
C24B S4B C222 C223 166.0(17)
S4B C222 C223 C224 -105.9(19)
S4B C222 C223 C228 78.1(17)
C228 C223 C224 C225 0.0
C222 C223 C224 C225 -176(2)
C223 C224 C225 C226 0.0
C224 C225 C226 C227 0.0
C225 C226 C227 C228 0.0
C226 C227 C228 C223 0.0
C224 C223 C228 C227 0.0
C222 C223 C228 C227 176.3(19)
As4B N3 C65 C70 -0.9(6)
As3B N3 C65 C70 151.5(4)
As4A N3 C65 C70 11.2(5)
As3A N3 C65 C70 140.6(3)
As4B N3 C65 C66 175.2(4)
As3B N3 C65 C66 -32.4(5)
As4A N3 C65 C66 -172.6(2)
As3A N3 C65 C66 -43.3(4)
N3 C65 C66 C67 178.2(3)
C70 C65 C66 C67 -5.4(5)
N3 C65 C66 C71 -7.3(5)
C70 C65 C66 C71 169.0(3)
C65 C66 C67 C68 2.5(6)
C71 C66 C67 C68 -172.2(4)
C66 C67 C68 C69 1.7(7)
C67 C68 C69 C70 -2.9(7)
C68 C69 C70 C65 -0.1(6)
C68 C69 C70 C80 178.5(4)
N3 C65 C70 C69 -179.6(3)
C66 C65 C70 C69 4.3(5)
N3 C65 C70 C80 1.8(5)
C66 C65 C70 C80 -174.3(3)
C67 C66 C71 C76 104.0(4)
C65 C66 C71 C76 -70.6(5)
C67 C66 C71 C72 -71.4(5)
C65 C66 C71 C72 114.0(4)
C76 C71 C72 C73 0.4(5)
C66 C71 C72 C73 175.8(3)
C76 C71 C72 C77 177.3(3)
C66 C71 C72 C77 -7.4(5)
C71 C72 C73 C74 0.3(6)
C77 C72 C73 C74 -176.6(4)
C72 C73 C74 C75 0.5(6)
C72 C73 C74 C78 -179.2(4)
C73 C74 C75 C76 -1.9(7)
C78 C74 C75 C76 177.8(4)
C72 C71 C76 C75 -1.8(6)
C66 C71 C76 C75 -177.3(4)
C72 C71 C76 C79 179.1(4)
C66 C71 C76 C79 3.6(6)
C74 C75 C76 C71 2.6(7)
C74 C75 C76 C79 -178.2(5)
C69 C70 C80 C81 -101.0(4)
C65 C70 C80 C81 77.6(4)
C69 C70 C80 C85 75.5(4)
C65 C70 C80 C85 -105.8(4)
C85 C80 C81 C82 3.7(5)
C70 C80 C81 C82 -179.7(3)
C85 C80 C81 C86 -177.4(3)
C70 C80 C81 C86 -0.9(5)
C80 C81 C82 C83 -0.7(5)
C86 C81 C82 C83 -179.6(4)
C81 C82 C83 C84 -1.8(6)
C81 C82 C83 C87 177.9(4)
C82 C83 C84 C85 1.1(6)
C87 C83 C84 C85 -178.5(4)
C83 C84 C85 C80 1.9(5)
C83 C84 C85 C88 -177.4(3)
C81 C80 C85 C84 -4.3(5)
C70 C80 C85 C84 179.1(3)
C81 C80 C85 C88 175.0(3)
C70 C80 C85 C88 -1.6(5)
C134 C129 C130 C131 0.0
C129 C130 C131 C132 0.0
C130 C131 C132 C133 0.0
C131 C132 C133 C134 0.0
C132 C133 C134 C129 0.0
C130 C129 C134 C133 0.0
C140 C135 C136 C137 0.0
C135 C136 C137 C138 0.0
C136 C137 C138 C139 0.0
C137 C138 C139 C140 0.0
C138 C139 C140 C135 0.0
C136 C135 C140 C139 0.0
